data_4130527
loop_
_publ_author_name
'Lichtenberger, Niels'
'Wilson, Robert J.'
'Eulenstein, Armin R.'
'Massa, Werner'
'Cl\'erac, Rodolphe'
'Weigend, Florian'
'Dehnen, Stefanie'

_publ_section_title
;
 Main Group Metal-Actinide Magnetic Coupling and Structural Response Upon
 U(4+) Inclusion Into Bi, Tl/Bi, or Pb/Bi Cages.
;
_journal_issue 29
_journal_name_full 'Journal of the American Chemical Society'
_journal_page_first 9033
_journal_page_last 9036
_journal_paper_doi 10.1021/jacs.6b04363
_journal_volume 138
_journal_year 2016
_chemical_formula_moiety
;
3(C18 H36 N2 O6 K), Bi12 U, C7 H8, 1.5(C2 H8 N2)
;
_chemical_formula_sum 'C64 H84 Bi12 K3 N9 O18 U'
_chemical_formula_weight 4130.49
_space_group_crystal_system orthorhombic
_space_group_IT_number 32
_space_group_name_Hall 'P 2 -2ab'
_space_group_name_H-M_alt 'P b a 2'
_atom_sites_solution_hydrogens geom
_atom_sites_solution_primary direct
_atom_sites_solution_secondary difmap
_audit_creation_method SHELXL-2013
_cell_angle_alpha 90
_cell_angle_beta 90
_cell_angle_gamma 90
_cell_formula_units_Z 8
_cell_length_a 31.7268(6)
_cell_length_b 39.3976(12)
_cell_length_c 16.6980(3)
_cell_measurement_reflns_used 38575
_cell_measurement_temperature 100(2)
_cell_measurement_theta_max 28.81
_cell_measurement_theta_min 1.33
_cell_volume 20871.8(8)
_computing_cell_refinement 'XAREA 1.66 (Stoe 2013)'
_computing_data_collection 'XAREA 1.66 (Stoe 2013)'
_computing_data_reduction 'XAREA 1.66 (Stoe 2013)'
_computing_molecular_graphics 'DIAMOND 3.2k (Brandenburg 2014)'
_computing_structure_refinement 'SHELXL-2013 (Sheldrick, 2008)'
_computing_structure_solution 'SHELXS-2013 (Sheldrick, 2008)'
_diffrn_ambient_temperature 100(2)
_diffrn_detector_area_resol_mean 6.7
_diffrn_measured_fraction_theta_full 0.967
_diffrn_measured_fraction_theta_max 0.993
_diffrn_measurement_device_type 'IPDS-II (Stoe)'
_diffrn_measurement_method omega-scans
_diffrn_radiation_type MoK\a
_diffrn_radiation_wavelength 0.71073
_diffrn_reflns_av_R_equivalents 0.0941
_diffrn_reflns_av_unetI/netI 0.1377
_diffrn_reflns_Laue_measured_fraction_full 0.967
_diffrn_reflns_Laue_measured_fraction_max 0.993
_diffrn_reflns_limit_h_max 37
_diffrn_reflns_limit_h_min -37
_diffrn_reflns_limit_k_max 46
_diffrn_reflns_limit_k_min -46
_diffrn_reflns_limit_l_max 19
_diffrn_reflns_limit_l_min -19
_diffrn_reflns_number 115730
_diffrn_reflns_point_group_measured_fraction_full 0.968
_diffrn_reflns_point_group_measured_fraction_max 0.994
_diffrn_reflns_theta_full 25.242
_diffrn_reflns_theta_max 24.999
_diffrn_reflns_theta_min 1.384
_diffrn_source 'fine-focus sealed tube'
_exptl_absorpt_coefficient_mu 21.871
_exptl_absorpt_correction_T_max 0.0767
_exptl_absorpt_correction_T_min 0.0229
_exptl_absorpt_correction_type gaussian
_exptl_absorpt_process_details 'Coppens et al. (1965)'
_exptl_crystal_colour black
_exptl_crystal_density_diffrn 2.629
_exptl_crystal_description block
_exptl_crystal_F_000 14560
_exptl_crystal_size_max 0.22
_exptl_crystal_size_mid 0.15
_exptl_crystal_size_min 0.13
_refine_diff_density_max 1.384
_refine_diff_density_min -1.059
_refine_diff_density_rms 0.256
_refine_ls_abs_structure_details
;
 Refined as an inversion twin.
;
_refine_ls_abs_structure_Flack 0.539(19)
_refine_ls_extinction_method none
_refine_ls_goodness_of_fit_ref 0.979
_refine_ls_hydrogen_treatment constr
_refine_ls_matrix_type full
_refine_ls_number_parameters 710
_refine_ls_number_reflns 35066
_refine_ls_number_restraints 187
_refine_ls_restrained_S_all 0.981
_refine_ls_R_factor_all 0.1206
_refine_ls_R_factor_gt 0.0585
_refine_ls_shift/su_max 0.008
_refine_ls_shift/su_mean 0.000
_refine_ls_structure_factor_coef Fsqd
_refine_ls_weighting_details 'w=1/[\s^2^(Fo^2^)+(0.0100P)^2^] where P=(Fo^2^+2Fc^2^)/3'
_refine_ls_weighting_scheme calc
_refine_ls_wR_factor_gt 0.0859
_refine_ls_wR_factor_ref 0.0935
_reflns_Friedel_coverage 0.931
_reflns_Friedel_fraction_full 0.970
_reflns_Friedel_fraction_max 0.996
_reflns_number_gt 15911
_reflns_number_total 35066
_reflns_threshold_expression 'I > 2\s(I)'
_cod_data_source_file ja6b04363_si_001.cif
_cod_data_source_block shelx
_cod_database_code 4130527
_shelx_space_group_comment
;
The symmetry employed for this shelxl refinement is uniquely defined
by the following loop, which should always be used as a source of
symmetry information in preference to the above space-group names.
They are only intended as comments.
;
_shelxl_version_number 2013-4

loop_
_space_group_symop_operation_xyz
'x, y, z'
'-x, -y, z'
'-x+1/2, y+1/2, z'
'x+1/2, -y+1/2, z'

loop_
_atom_site_label
_atom_site_type_symbol
_atom_site_fract_x
_atom_site_fract_y
_atom_site_fract_z
_atom_site_U_iso_or_equiv
_atom_site_adp_type
_atom_site_occupancy
_atom_site_site_symmetry_order
_atom_site_calc_flag
_atom_site_refinement_flags_posn
_atom_site_refinement_flags_adp
_atom_site_refinement_flags_occupancy
U_1 U -0.00123(7) 0.25349(5) 0.92552(13) 0.0417(5) Uani 1 1 d . . .
Bi1_1 Bi -0.06454(7) 0.19216(7) 0.82901(16) 0.0563(7) Uani 1 1 d . . .
Bi2_1 Bi -0.00325(7) 0.17629(6) 0.96679(11) 0.0480(5) Uani 1 1 d . . .
Bi3_1 Bi 0.05784(7) 0.19088(7) 0.82867(16) 0.0528(6) Uani 1 1 d . . .
Bi4_1 Bi -0.00269(9) 0.23973(6) 0.74089(12) 0.0543(5) Uani 1 1 d . . .
Bi5_1 Bi 0.10955(7) 0.24427(7) 0.91581(18) 0.0564(7) Uani 1 1 d . . .
Bi6_1 Bi 0.06022(8) 0.24562(6) 1.07385(18) 0.0523(7) Uani 1 1 d . . .
Bi7_1 Bi 0.04833(7) 0.32038(6) 1.02452(15) 0.0603(6) Uani 1 1 d . . .
Bi8_1 Bi 0.06076(7) 0.30579(7) 0.84632(16) 0.0546(7) Uani 1 1 d . . .
Bi9_1 Bi -0.04683(7) 0.32302(6) 1.02795(14) 0.0574(6) Uani 1 1 d . . .
Bi10_1 Bi -0.06241(8) 0.24877(6) 1.07373(18) 0.0517(7) Uani 1 1 d . . .
Bi11_1 Bi -0.11139(7) 0.24833(6) 0.9137(2) 0.0565(8) Uani 1 1 d . . .
Bi12_1 Bi -0.05925(7) 0.30856(7) 0.84732(15) 0.0503(6) Uani 1 1 d . . .
U_2 U 0.24377(5) 0.50430(7) 0.52941(14) 0.0449(5) Uani 1 1 d . . .
Bi1_2 Bi 0.35517(6) 0.50071(8) 0.53342(16) 0.0580(6) Uani 1 1 d . . .
Bi2_2 Bi 0.30365(7) 0.55777(7) 0.60940(16) 0.0510(6) Uani 1 1 d . . .
Bi3_2 Bi 0.28607(6) 0.57456(6) 0.43419(14) 0.0577(5) Uani 1 1 d . . .
Bi4_2 Bi 0.30218(7) 0.50143(8) 0.37841(13) 0.0574(6) Uani 1 1 d . . .
Bi5_2 Bi 0.19076(6) 0.57252(6) 0.43673(14) 0.0553(5) Uani 1 1 d . . .
Bi6_2 Bi 0.18180(7) 0.55486(6) 0.61459(15) 0.0482(6) Uani 1 1 d . . .
Bi7_2 Bi 0.13344(6) 0.49365(6) 0.54329(14) 0.0537(6) Uani 1 1 d . . .
Bi8_2 Bi 0.18199(7) 0.49802(8) 0.38372(13) 0.0582(6) Uani 1 1 d . . .
Bi9_2 Bi 0.18530(8) 0.43842(6) 0.62200(15) 0.0509(6) Uani 1 1 d . . .
Bi10_2 Bi 0.24630(6) 0.48488(6) 0.71236(12) 0.0532(5) Uani 1 1 d . . .
Bi11_2 Bi 0.30934(8) 0.44246(7) 0.61593(16) 0.0525(6) Uani 1 1 d . . .
Bi12_2 Bi 0.24708(6) 0.42774(5) 0.48046(11) 0.0473(5) Uani 1 1 d . . .
K1_3 K 0.0000 0.5000 0.8845(7) 0.041(3) Uani 1 2 d S T P
N1_3 N -0.0330(10) 0.5699(10) 0.876(2) 0.046(9) Uiso 1 1 d D . .
C1_3 C -0.0524(19) 0.572(2) 0.967(4) 0.12(3) Uiso 1 1 d . . .
H1A_3 H -0.0641 0.5947 0.9750 0.144 Uiso 1 1 calc R U .
H1B_3 H -0.0762 0.5555 0.9697 0.144 Uiso 1 1 calc R U .
C2_3 C -0.0259(13) 0.5648(13) 1.029(3) 0.054(12) Uiso 1 1 d . . .
H2A_3 H 0.0019 0.5753 1.0188 0.065 Uiso 1 1 calc R U .
H2B_3 H -0.0375 0.5746 1.0789 0.065 Uiso 1 1 calc R U .
O1_3 O -0.0214(8) 0.5312(9) 1.0375(19) 0.052(8) Uiso 1 1 d . . .
C3_3 C 0.0061(19) 0.5177(5) 1.101(3) 0.080(16) Uiso 1 1 d D . .
H3A_3 H 0.0363 0.5205 1.0868 0.096 Uiso 1 1 calc R U .
H3B_3 H 0.0005 0.5285 1.1529 0.096 Uiso 1 1 calc R U .
C4_3 C 0.0058(16) 0.588(2) 0.858(4) 0.12(2) Uiso 1 1 d D . .
H4A_3 H -0.0016 0.6119 0.8467 0.138 Uiso 1 1 calc R U .
H4B_3 H 0.0233 0.5880 0.9075 0.138 Uiso 1 1 calc R U .
C5_3 C 0.029(2) 0.577(2) 0.799(5) 0.11(2) Uiso 1 1 d . . .
H5A_3 H 0.0121 0.5664 0.7564 0.131 Uiso 1 1 calc R U .
H5B_3 H 0.0467 0.5953 0.7760 0.131 Uiso 1 1 calc R U .
O2_3 O 0.0521(10) 0.5549(11) 0.834(2) 0.073(11) Uiso 1 1 d D . .
C6_3 C 0.0906(15) 0.547(2) 0.791(4) 0.09(2) Uiso 1 1 d D . .
H6A_3 H 0.1127 0.5627 0.8093 0.104 Uiso 1 1 calc R U .
H6B_3 H 0.0856 0.5512 0.7337 0.104 Uiso 1 1 calc R U .
C7_3 C 0.1087(11) 0.5097(10) 0.799(2) 0.033(9) Uiso 1 1 d . . .
H7A_3 H 0.1265 0.5045 0.7523 0.039 Uiso 1 1 calc R U .
H7B_3 H 0.1265 0.5082 0.8478 0.039 Uiso 1 1 calc R U .
O3_3 O 0.0747(9) 0.4849(10) 0.8047(19) 0.060(9) Uiso 1 1 d . . .
C8_3 C 0.0913(19) 0.4539(15) 0.813(4) 0.10(2) Uiso 1 1 d D . .
H8A_3 H 0.1067 0.4536 0.8645 0.116 Uiso 1 1 calc R U .
H8B_3 H 0.1126 0.4512 0.7702 0.116 Uiso 1 1 calc R U .
C9_3 C 0.0638(15) 0.4223(13) 0.811(3) 0.060(14) Uiso 1 1 d D . .
H9A_3 H 0.0497 0.4195 0.7590 0.072 Uiso 1 1 calc R U .
H9B_3 H 0.0803 0.4016 0.8236 0.072 Uiso 1 1 calc R U .
K2_4 K 0.5000 0.5000 0.8225(8) 0.045(3) Uani 1 2 d S T P
K3_5 K -0.2343(3) 0.1303(3) 1.0622(6) 0.048(3) Uani 1 1 d . . .
K4_6 K 0.0295(3) 0.3703(3) 0.4356(6) 0.042(2) Uani 1 1 d . . .
N1_6 N -0.0485(8) 0.3592(7) 0.5374(16) 0.030(7) Uiso 1 1 d D . .
N2_6 N 0.1104(9) 0.3852(9) 0.3308(18) 0.053(9) Uiso 1 1 d D . .
C1_6 C -0.0313(11) 0.3441(12) 0.601(2) 0.064(14) Uiso 1 1 d D . .
H1A_6 H -0.0285 0.3198 0.5869 0.077 Uiso 1 1 calc R U .
H1B_6 H -0.0524 0.3455 0.6443 0.077 Uiso 1 1 calc R U .
C2_6 C 0.0076(10) 0.3539(13) 0.634(2) 0.063(13) Uiso 1 1 d D . .
H2A_6 H 0.0045 0.3778 0.6520 0.076 Uiso 1 1 calc R U .
H2B_6 H 0.0115 0.3401 0.6835 0.076 Uiso 1 1 calc R U .
O1_6 O 0.0421(8) 0.3521(8) 0.5944(16) 0.045(7) Uiso 1 1 d D . .
C3_6 C 0.0737(17) 0.3696(17) 0.590(4) 0.14(3) Uiso 1 1 d D . .
H3A_6 H 0.0778 0.3789 0.6445 0.173 Uiso 1 1 calc R U .
H3B_6 H 0.0656 0.3891 0.5559 0.173 Uiso 1 1 calc R U .
C4_6 C 0.1110(13) 0.3608(16) 0.566(2) 0.079(16) Uiso 1 1 d D . .
H4A_6 H 0.1330 0.3733 0.5958 0.095 Uiso 1 1 calc R U .
H4B_6 H 0.1155 0.3362 0.5733 0.095 Uiso 1 1 calc R U .
O2_6 O 0.1122(8) 0.3685(8) 0.4921(16) 0.049(7) Uiso 1 1 d D . .
C5_6 C 0.1428(9) 0.3682(9) 0.4487(19) 0.030(8) Uiso 1 1 d D . .
H5A_6 H 0.1472 0.3446 0.4307 0.036 Uiso 1 1 calc R U .
H5B_6 H 0.1676 0.3746 0.4815 0.036 Uiso 1 1 calc R U .
C6_6 C 0.1429(10) 0.3884(9) 0.3825(18) 0.035(9) Uiso 1 1 d D . .
H6A_6 H 0.1440 0.4123 0.4005 0.042 Uiso 1 1 calc R U .
H6B_6 H 0.1693 0.3838 0.3526 0.042 Uiso 1 1 calc R U .
C7_6 C -0.0634(13) 0.3857(10) 0.552(2) 0.067(14) Uiso 1 1 d D . .
H7A_6 H -0.0464 0.3967 0.5949 0.080 Uiso 1 1 calc R U .
H7B_6 H -0.0921 0.3821 0.5741 0.080 Uiso 1 1 calc R U .
C8_6 C -0.0663(13) 0.4099(14) 0.481(3) 0.096(19) Uiso 1 1 d D . .
H8A_6 H -0.0810 0.3981 0.4365 0.115 Uiso 1 1 calc R U .
H8B_6 H -0.0837 0.4297 0.4963 0.115 Uiso 1 1 calc R U .
O3_6 O -0.0305(8) 0.4206(8) 0.4550(18) 0.060(8) Uiso 1 1 d D . .
C9_6 C -0.0329(14) 0.4341(17) 0.391(3) 0.10(2) Uiso 1 1 d D . .
H9A_6 H -0.0527 0.4533 0.3969 0.125 Uiso 1 1 calc R U .
H9B_6 H -0.0465 0.4176 0.3544 0.125 Uiso 1 1 calc R U .
C10_6 C 0.0050(17) 0.4474(14) 0.349(4) 0.17(3) Uiso 1 1 d D . .
H10A_6 H -0.0043 0.4576 0.2976 0.204 Uiso 1 1 calc R U .
H10B_6 H 0.0173 0.4657 0.3817 0.204 Uiso 1 1 calc R U .
O4_6 O 0.0305(9) 0.4285(8) 0.3351(18) 0.058(8) Uiso 1 1 d D . .
C11_6 C 0.0631(15) 0.4342(16) 0.324(5) 0.16(3) Uiso 1 1 d D . .
H11A_6 H 0.0748 0.4402 0.3774 0.197 Uiso 1 1 calc R U .
H11B_6 H 0.0629 0.4556 0.2929 0.197 Uiso 1 1 calc R U .
C12_6 C 0.0959(13) 0.4123(12) 0.285(3) 0.066(14) Uiso 1 1 d D . .
H12A_6 H 0.0840 0.4033 0.2349 0.080 Uiso 1 1 calc R U .
H12B_6 H 0.1202 0.4268 0.2712 0.080 Uiso 1 1 calc R U .
C13_6 C -0.0725(10) 0.3389(10) 0.498(2) 0.048(11) Uiso 1 1 d D . .
H13A_6 H -0.0903 0.3526 0.4618 0.057 Uiso 1 1 calc R U .
H13B_6 H -0.0915 0.3274 0.5367 0.057 Uiso 1 1 calc R U .
C14_6 C -0.0490(11) 0.3101(10) 0.446(2) 0.051(11) Uiso 1 1 d D . .
H14A_6 H -0.0291 0.2977 0.4808 0.061 Uiso 1 1 calc R U .
H14B_6 H -0.0704 0.2936 0.4266 0.061 Uiso 1 1 calc R U .
O5_6 O -0.0288(7) 0.3215(7) 0.3854(14) 0.038(6) Uiso 1 1 d D . .
C15_6 C -0.0132(10) 0.3017(10) 0.323(2) 0.048(12) Uiso 1 1 d D . .
H15A_6 H 0.0044 0.2834 0.3456 0.058 Uiso 1 1 calc R U .
H15B_6 H -0.0374 0.2908 0.2951 0.058 Uiso 1 1 calc R U .
C16_6 C 0.0076(11) 0.3169(11) 0.2728(19) 0.046(11) Uiso 1 1 d D . .
H16A_6 H -0.0089 0.3363 0.2521 0.055 Uiso 1 1 calc R U .
H16B_6 H 0.0138 0.3016 0.2273 0.055 Uiso 1 1 calc R U .
O6_6 O 0.0420(9) 0.3277(11) 0.3019(19) 0.084(11) Uiso 1 1 d D . .
C17_6 C 0.0744(10) 0.3416(11) 0.247(2) 0.049(11) Uiso 1 1 d D . .
H17A_6 H 0.0820 0.3236 0.2079 0.058 Uiso 1 1 calc R U .
H17B_6 H 0.0615 0.3604 0.2161 0.058 Uiso 1 1 calc R U .
C18_6 C 0.1117(12) 0.3536(12) 0.282(3) 0.065(14) Uiso 1 1 d D . .
H18A_6 H 0.1325 0.3572 0.2386 0.078 Uiso 1 1 calc R U .
H18B_6 H 0.1229 0.3353 0.3166 0.078 Uiso 1 1 calc R U .
K5_7 K 0.4920(4) 0.3799(3) 0.3846(6) 0.055(3) Uani 1 1 d . . .
N1_7 N 0.4455(12) 0.3500(11) 0.511(2) 0.108(17) Uiso 1 1 d D . .
N2_7 N 0.5394(13) 0.4214(13) 0.261(3) 0.099(16) Uiso 1 1 d D . .
C1_7 C 0.4698(12) 0.3384(12) 0.570(3) 0.074(15) Uiso 1 1 d D . .
H1A_7 H 0.4763 0.3144 0.5570 0.089 Uiso 1 1 calc R U .
H1B_7 H 0.4520 0.3378 0.6189 0.089 Uiso 1 1 calc R U .
C2_7 C 0.5084(11) 0.3533(13) 0.593(2) 0.065(14) Uiso 1 1 d D . .
H2A_7 H 0.5005 0.3748 0.6205 0.078 Uiso 1 1 calc R U .
H2B_7 H 0.5197 0.3383 0.6358 0.078 Uiso 1 1 calc R U .
O1_7 O 0.5397(11) 0.3608(12) 0.550(2) 0.105(15) Uiso 1 1 d D . .
C3_7 C 0.5621(17) 0.3852(15) 0.536(3) 0.092(19) Uiso 1 1 d D . .
H3A_7 H 0.5824 0.3848 0.5812 0.110 Uiso 1 1 calc R U .
H3B_7 H 0.5433 0.4047 0.5477 0.110 Uiso 1 1 calc R U .
C4_7 C 0.5841(14) 0.3957(16) 0.478(3) 0.093(19) Uiso 1 1 d D . .
H4A_7 H 0.5984 0.3761 0.4530 0.112 Uiso 1 1 calc R U .
H4B_7 H 0.6060 0.4113 0.4985 0.112 Uiso 1 1 calc R U .
O2_7 O 0.5623(10) 0.4109(10) 0.426(2) 0.077(10) Uiso 1 1 d D . .
C5_7 C 0.5763(16) 0.4286(17) 0.376(3) 0.11(2) Uiso 1 1 d D . .
H5A_7 H 0.6040 0.4180 0.3651 0.129 Uiso 1 1 calc R U .
H5B_7 H 0.5830 0.4495 0.4063 0.129 Uiso 1 1 calc R U .
C6_7 C 0.5655(18) 0.4408(13) 0.304(3) 0.11(2) Uiso 1 1 d D . .
H6A_7 H 0.5521 0.4632 0.3119 0.137 Uiso 1 1 calc R U .
H6B_7 H 0.5915 0.4444 0.2726 0.137 Uiso 1 1 calc R U .
C7_7 C 0.4226(14) 0.3702(12) 0.537(2) 0.071(15) Uiso 1 1 d D . .
H7A_7 H 0.4393 0.3889 0.5611 0.086 Uiso 1 1 calc R U .
H7B_7 H 0.4058 0.3597 0.5810 0.086 Uiso 1 1 calc R U .
C8_7 C 0.3924(12) 0.3849(13) 0.475(3) 0.078(16) Uiso 1 1 d D . .
H8A_7 H 0.3789 0.3664 0.4437 0.093 Uiso 1 1 calc R U .
H8B_7 H 0.3701 0.3985 0.5008 0.093 Uiso 1 1 calc R U .
O3_7 O 0.4149(9) 0.4036(9) 0.429(2) 0.069(9) Uiso 1 1 d D . .
C9_7 C 0.3956(18) 0.418(3) 0.378(5) 0.6(2) Uiso 1 1 d D . .
H9A_7 H 0.3697 0.4278 0.4025 0.719 Uiso 1 1 calc R U .
H9B_7 H 0.3868 0.4018 0.3367 0.719 Uiso 1 1 calc R U .
C10_7 C 0.4198(16) 0.4468(13) 0.338(3) 0.10(2) Uiso 1 1 d D . .
H10A_7 H 0.4013 0.4595 0.3010 0.118 Uiso 1 1 calc R U .
H10B_7 H 0.4309 0.4628 0.3788 0.118 Uiso 1 1 calc R U .
O4_7 O 0.4469(12) 0.4341(10) 0.304(2) 0.085(12) Uiso 1 1 d D . .
C11_7 C 0.4714(14) 0.4495(13) 0.275(3) 0.073(15) Uiso 1 1 d D . .
H11A_7 H 0.4870 0.4618 0.3174 0.088 Uiso 1 1 calc R U .
H11B_7 H 0.4572 0.4668 0.2416 0.088 Uiso 1 1 calc R U .
C12_7 C 0.5033(19) 0.432(3) 0.223(4) 0.52(15) Uiso 1 1 d D . .
H12A_7 H 0.4897 0.4114 0.1993 0.622 Uiso 1 1 calc R U .
H12B_7 H 0.5112 0.4469 0.1785 0.622 Uiso 1 1 calc R U .
C13_7 C 0.4271(15) 0.3256(16) 0.475(3) 0.14(3) Uiso 1 1 d D . .
H13A_7 H 0.4024 0.3348 0.4460 0.163 Uiso 1 1 calc R U .
H13B_7 H 0.4165 0.3093 0.5154 0.163 Uiso 1 1 calc R U .
C14_7 C 0.4562(15) 0.3058(13) 0.413(2) 0.084(18) Uiso 1 1 d D . .
H14A_7 H 0.4838 0.3016 0.4391 0.101 Uiso 1 1 calc R U .
H14B_7 H 0.4433 0.2834 0.4027 0.101 Uiso 1 1 calc R U .
O5_7 O 0.4629(11) 0.3199(11) 0.347(2) 0.095(12) Uiso 1 1 d D . .
C15_7 C 0.4824(11) 0.3026(9) 0.284(2) 0.041(10) Uiso 1 1 d D . .
H15A_7 H 0.5078 0.2908 0.3046 0.049 Uiso 1 1 calc R U .
H15B_7 H 0.4629 0.2852 0.2629 0.049 Uiso 1 1 calc R U .
C16_7 C 0.4928(15) 0.3218(10) 0.229(2) 0.064(13) Uiso 1 1 d D . .
H16A_7 H 0.4670 0.3301 0.2022 0.077 Uiso 1 1 calc R U .
H16B_7 H 0.5093 0.3087 0.1896 0.077 Uiso 1 1 calc R U .
O6_7 O 0.5139(7) 0.3465(7) 0.2509(15) 0.050(8) Uiso 1 1 d D . .
C17_7 C 0.5307(13) 0.3688(10) 0.186(2) 0.057(12) Uiso 1 1 d D . .
H17A_7 H 0.5451 0.3548 0.1454 0.068 Uiso 1 1 calc R U .
H17B_7 H 0.5071 0.3809 0.1599 0.068 Uiso 1 1 calc R U .
C18_7 C 0.5593(17) 0.3925(15) 0.219(5) 0.23(5) Uiso 1 1 d D . .
H18A_7 H 0.5770 0.4015 0.1750 0.277 Uiso 1 1 calc R U .
H18B_7 H 0.5781 0.3805 0.2567 0.277 Uiso 1 1 calc R U .
K6_8 K 0.2398(3) 0.1185(3) 1.0213(6) 0.052(3) Uani 1 1 d . . .
K7_9 K 0.2466(4) 0.2478(3) 0.5993(6) 0.046(3) Uani 1 1 d . . .
N1_9 N 0.2776(6) 0.3190(6) 0.6183(13) 0.012(5) Uiso 1 1 d D . .
N2_9 N 0.2142(10) 0.1774(11) 0.581(2) 0.065(12) Uiso 1 1 d D . .
C1_9 C 0.2900(9) 0.3281(9) 0.5425(16) 0.026(8) Uiso 1 1 d D . .
H1A_9 H 0.3175 0.3171 0.5317 0.031 Uiso 1 1 calc R U .
H1B_9 H 0.2949 0.3529 0.5423 0.031 Uiso 1 1 calc R U .
C2_9 C 0.2618(11) 0.3202(9) 0.476(2) 0.050(11) Uiso 1 1 d D . .
H2A_9 H 0.2342 0.3308 0.4872 0.060 Uiso 1 1 calc R U .
H2B_9 H 0.2733 0.3314 0.4273 0.060 Uiso 1 1 calc R U .
O1_9 O 0.2549(8) 0.2887(7) 0.4574(14) 0.047(7) Uiso 1 1 d D . .
C3_9 C 0.2216(17) 0.2768(14) 0.428(5) 0.13(3) Uiso 1 1 d D . .
H3A_9 H 0.2126 0.2936 0.3872 0.158 Uiso 1 1 calc R U .
H3B_9 H 0.2005 0.2780 0.4714 0.158 Uiso 1 1 calc R U .
C4_9 C 0.2161(16) 0.2477(12) 0.395(3) 0.085(17) Uiso 1 1 d D . .
H4A_9 H 0.1903 0.2484 0.3617 0.102 Uiso 1 1 calc R U .
H4B_9 H 0.2403 0.2426 0.3597 0.102 Uiso 1 1 calc R U .
O2_9 O 0.2126(9) 0.2249(8) 0.4463(19) 0.062(8) Uiso 1 1 d D . .
C5_9 C 0.2135(16) 0.1949(11) 0.449(3) 0.085(17) Uiso 1 1 d D . .
H5A_9 H 0.2438 0.1888 0.4470 0.102 Uiso 1 1 calc R U .
H5B_9 H 0.2012 0.1871 0.3978 0.102 Uiso 1 1 calc R U .
C6_9 C 0.1964(10) 0.1742(10) 0.5064(19) 0.041(10) Uiso 1 1 d D . .
H6A_9 H 0.1994 0.1503 0.4888 0.049 Uiso 1 1 calc R U .
H6B_9 H 0.1659 0.1791 0.5106 0.049 Uiso 1 1 calc R U .
C7_9 C 0.2510(11) 0.3376(9) 0.646(2) 0.056(11) Uiso 1 1 d D . .
H7A_9 H 0.2396 0.3507 0.6001 0.067 Uiso 1 1 calc R U .
H7B_9 H 0.2661 0.3541 0.6802 0.067 Uiso 1 1 calc R U .
C8_9 C 0.2130(12) 0.3253(10) 0.694(2) 0.057(12) Uiso 1 1 d D . .
H8A_9 H 0.2221 0.3212 0.7500 0.068 Uiso 1 1 calc R U .
H8B_9 H 0.1916 0.3437 0.6952 0.068 Uiso 1 1 calc R U .
O3_9 O 0.1958(6) 0.2988(6) 0.6680(12) 0.019(5) Uiso 1 1 d D . .
C9_9 C 0.1688(12) 0.2859(10) 0.706(2) 0.045(11) Uiso 1 1 d D . .
H9A_9 H 0.1460 0.3028 0.7120 0.054 Uiso 1 1 calc R U .
H9B_9 H 0.1804 0.2818 0.7602 0.054 Uiso 1 1 calc R U .
C10_9 C 0.1483(10) 0.2531(8) 0.679(2) 0.027(9) Uiso 1 1 d D . .
H10A_9 H 0.1243 0.2477 0.7149 0.032 Uiso 1 1 calc R U .
H10B_9 H 0.1373 0.2558 0.6241 0.032 Uiso 1 1 calc R U .
O4_9 O 0.1728(8) 0.2313(7) 0.6811(17) 0.045(8) Uiso 1 1 d D . .
C11_9 C 0.1641(15) 0.2049(11) 0.675(3) 0.077(19) Uiso 1 1 d D . .
H11A_9 H 0.1417 0.2044 0.6332 0.093 Uiso 1 1 calc R U .
H11B_9 H 0.1503 0.1985 0.7255 0.093 Uiso 1 1 calc R U .
C12_9 C 0.1934(17) 0.1763(14) 0.654(3) 0.09(2) Uiso 1 1 d D . .
H12A_9 H 0.2150 0.1751 0.6971 0.105 Uiso 1 1 calc R U .
H12B_9 H 0.1770 0.1550 0.6566 0.105 Uiso 1 1 calc R U .
C13_9 C 0.3087(12) 0.3188(11) 0.669(2) 0.064(15) Uiso 1 1 d D . .
H13A_9 H 0.2967 0.3176 0.7236 0.076 Uiso 1 1 calc R U .
H13B_9 H 0.3237 0.3408 0.6643 0.076 Uiso 1 1 calc R U .
C14_9 C 0.3430(11) 0.2890(8) 0.660(3) 0.044(12) Uiso 1 1 d D . .
H14A_9 H 0.3566 0.2910 0.6072 0.053 Uiso 1 1 calc R U .
H14B_9 H 0.3651 0.2924 0.7015 0.053 Uiso 1 1 calc R U .
O5_9 O 0.3284(8) 0.2592(6) 0.6677(17) 0.037(7) Uiso 1 1 d D . .
C15_9 C 0.3539(11) 0.2304(8) 0.664(3) 0.043(11) Uiso 1 1 d D . .
H15A_9 H 0.3663 0.2290 0.6093 0.051 Uiso 1 1 calc R U .
H15B_9 H 0.3774 0.2331 0.7021 0.051 Uiso 1 1 calc R U .
C16_9 C 0.3357(11) 0.2030(9) 0.678(2) 0.040(11) Uiso 1 1 d D . .
H16A_9 H 0.3232 0.2044 0.7325 0.048 Uiso 1 1 calc R U .
H16B_9 H 0.3572 0.1847 0.6795 0.048 Uiso 1 1 calc R U .
O6_9 O 0.3073(8) 0.1945(7) 0.6299(16) 0.044(8) Uiso 1 1 d D . .
C17_9 C 0.2841(10) 0.1626(9) 0.642(2) 0.036(10) Uiso 1 1 d D . .
H17A_9 H 0.3047 0.1437 0.6411 0.043 Uiso 1 1 calc R U .
H17B_9 H 0.2713 0.1631 0.6958 0.043 Uiso 1 1 calc R U .
C18_9 C 0.2526(13) 0.1555(12) 0.586(3) 0.072(16) Uiso 1 1 d D . .
H18A_9 H 0.2428 0.1320 0.5969 0.087 Uiso 1 1 calc R U .
H18B_9 H 0.2659 0.1554 0.5328 0.087 Uiso 1 1 calc R U .
N1_10 N 0.2710(11) 0.2929(12) 0.877(2) 0.060(11) Uiso 1 1 d . . .
H1A_10 H 0.2656 0.3087 0.9158 0.090 Uiso 0.6667 1 calc R U P
H1B_10 H 0.2611 0.3003 0.8295 0.090 Uiso 0.6667 1 calc R U P
H1C_10 H 0.2993 0.2895 0.8739 0.090 Uiso 0.6667 1 calc R U P
C1_10 C 0.2526(17) 0.2646(14) 0.896(3) 0.065(13) Uiso 1 1 d . . .
H1D_10 H 0.2228 0.2687 0.9106 0.078 Uiso 1 1 calc R U .
H1E_10 H 0.2669 0.2539 0.9425 0.078 Uiso 1 1 calc R U .
C2_10 C 0.255(4) 0.245(3) 0.833(5) 0.15(3) Uiso 1 1 d . . .
H2A_10 H 0.2835 0.2439 0.8100 0.186 Uiso 1 1 calc R U .
H2B_10 H 0.2339 0.2506 0.7918 0.186 Uiso 1 1 calc R U .
N2_10 N 0.244(3) 0.215(3) 0.876(6) 0.24(4) Uiso 1 1 d . . .
H2C_10 H 0.2456 0.1967 0.8430 0.360 Uiso 0.6667 1 calc R U P
H2D_10 H 0.2177 0.2169 0.8962 0.360 Uiso 0.6667 1 calc R U P
H2E_10 H 0.2627 0.2121 0.9176 0.360 Uiso 0.6667 1 calc R U P
C7_11 C 0.1024(17) 0.2048(12) 0.318(2) 0.10(2) Uiso 1 1 d D . .
H7A_11 H 0.1001 0.1806 0.3304 0.145 Uiso 0.6667 1 calc R U P
H7B_11 H 0.1306 0.2095 0.2960 0.145 Uiso 0.6667 1 calc R U P
H7C_11 H 0.0811 0.2109 0.2776 0.145 Uiso 0.6667 1 calc R U P
C1_11 C 0.0958(9) 0.2251(8) 0.3908(16) 0.095(19) Uiso 1 1 d G . .
C2_11 C 0.0975(9) 0.2602(8) 0.3857(15) 0.080(16) Uiso 1 1 d DG . .
H2_11 H 0.1094 0.2708 0.3398 0.096 Uiso 1 1 calc R U .
C3_11 C 0.0818(9) 0.2800(7) 0.4478(18) 0.067(13) Uiso 1 1 d G . .
H3_11 H 0.0829 0.3041 0.4444 0.080 Uiso 1 1 calc R U .
C4_11 C 0.0643(9) 0.2646(9) 0.5150(16) 0.057(12) Uiso 1 1 d G . .
H4_11 H 0.0536 0.2781 0.5574 0.068 Uiso 1 1 calc R U .
C5_11 C 0.0626(9) 0.2294(9) 0.5201(15) 0.14(3) Uiso 1 1 d G . .
H5_11 H 0.0507 0.2189 0.5660 0.163 Uiso 1 1 calc R U .
C6_11 C 0.0784(10) 0.2097(7) 0.4580(19) 0.063(13) Uiso 1 1 d DG . .
H6_11 H 0.0772 0.1856 0.4614 0.076 Uiso 1 1 calc R U .
C1_12 C -0.1274(9) 0.2887(11) 0.2760(16) 0.065(14) Uiso 1 1 d G . .
H1_12 H -0.1133 0.2883 0.2258 0.078 Uiso 0.8333 1 calc R U P
C2_12 C -0.1355(11) 0.2585(9) 0.316(2) 0.10(2) Uiso 1 1 d G . .
H2_12 H -0.1270 0.2375 0.2934 0.120 Uiso 0.8333 1 calc R U P
C3_12 C -0.1561(12) 0.2590(8) 0.390(2) 0.14(3) Uiso 1 1 d G . .
H3_12 H -0.1616 0.2384 0.4171 0.171 Uiso 0.8333 1 calc R U P
C4_12 C -0.1685(9) 0.2898(10) 0.4230(16) 0.059(12) Uiso 1 1 d G . .
H4_12 H -0.1826 0.2901 0.4732 0.070 Uiso 0.8333 1 calc R U P
C5_12 C -0.1604(10) 0.3200(8) 0.383(2) 0.081(16) Uiso 1 1 d G . .
H5_12 H -0.1689 0.3410 0.4056 0.097 Uiso 0.8333 1 calc R U P
C6_12 C -0.1398(10) 0.3194(9) 0.309(2) 0.084(17) Uiso 1 1 d G . .
H6_12 H -0.1342 0.3401 0.2819 0.101 Uiso 0.8333 1 calc R U P
N1_13 N 0.0173(10) 0.4542(11) 0.614(2) 0.053(10) Uiso 1 1 d D . .
C1A_13 C 0.006(5) 0.4867(18) 0.582(6) 0.10(3) Uiso 0.5 1 d D U P
C1B_13 C -0.002(6) 0.514(2) 0.644(6) 0.10(3) Uiso 0.5 1 d D U P

loop_
_atom_site_aniso_label
_atom_site_aniso_U_11
_atom_site_aniso_U_22
_atom_site_aniso_U_33
_atom_site_aniso_U_23
_atom_site_aniso_U_13
_atom_site_aniso_U_12
U_1 0.0458(9) 0.0392(11) 0.0402(12) 0.0036(9) -0.0003(13) 0.0026(10)
Bi1_1 0.0510(13) 0.0525(15) 0.0653(17) -0.0027(13) -0.0115(12) -0.0040(11)
Bi2_1 0.0460(10) 0.0462(11) 0.0518(10) 0.0040(9) 0.0015(11) 0.0005(10)
Bi3_1 0.0520(13) 0.0495(14) 0.0568(15) 0.0016(12) 0.0103(11) 0.0042(11)
Bi4_1 0.0668(12) 0.0552(13) 0.0410(10) -0.0011(10) -0.0048(12) 0.0061(13)
Bi5_1 0.0438(11) 0.0634(15) 0.062(2) 0.0168(13) 0.0000(12) -0.0019(11)
Bi6_1 0.0565(13) 0.0537(14) 0.0467(17) 0.0094(11) -0.0086(11) -0.0029(11)
Bi7_1 0.0786(15) 0.0475(12) 0.0547(14) 0.0058(12) -0.0186(12) -0.0086(12)
Bi8_1 0.0553(14) 0.0547(15) 0.0538(16) 0.0138(12) 0.0010(12) -0.0047(12)
Bi9_1 0.0804(15) 0.0476(12) 0.0443(12) -0.0032(12) -0.0052(12) 0.0110(12)
Bi10_1 0.0549(13) 0.0538(16) 0.0464(17) 0.0071(10) 0.0070(11) 0.0062(11)
Bi11_1 0.0447(12) 0.0561(17) 0.069(2) 0.0006(11) -0.0052(12) 0.0042(10)
Bi12_1 0.0588(14) 0.0474(13) 0.0446(14) 0.0022(11) -0.0062(11) 0.0077(11)
U_2 0.0552(9) 0.0410(12) 0.0384(12) -0.0002(10) -0.0014(9) 0.0046(11)
Bi1_2 0.0593(10) 0.0528(13) 0.0619(13) -0.0071(15) 0.0098(11) 0.0045(14)
Bi2_2 0.0549(13) 0.0460(13) 0.0521(14) -0.0055(12) 0.0054(11) -0.0043(10)
Bi3_2 0.0828(12) 0.0375(10) 0.0530(11) 0.0016(10) 0.0145(11) -0.0002(10)
Bi4_2 0.0849(13) 0.0442(12) 0.0430(11) -0.0009(13) 0.0166(10) 0.0046(15)
Bi5_2 0.0765(12) 0.0422(11) 0.0473(11) 0.0026(10) -0.0071(10) 0.0120(10)
Bi6_2 0.0569(13) 0.0436(12) 0.0442(13) -0.0043(11) 0.0038(10) 0.0039(10)
Bi7_2 0.0527(10) 0.0462(13) 0.0621(14) -0.0037(12) -0.0086(10) 0.0014(10)
Bi8_2 0.0846(13) 0.0486(14) 0.0413(11) -0.0040(13) -0.0170(10) 0.0065(14)
Bi9_2 0.0600(14) 0.0398(12) 0.0530(15) 0.0041(11) 0.0021(11) 0.0016(11)
Bi10_2 0.0665(12) 0.0553(13) 0.0379(11) -0.0004(11) -0.0019(9) -0.0021(10)
Bi11_2 0.0614(14) 0.0467(14) 0.0494(14) 0.0031(12) -0.0073(12) 0.0036(12)
Bi12_2 0.0624(11) 0.0374(10) 0.0420(10) -0.0056(9) -0.0042(9) 0.0070(9)
K1_3 0.041(6) 0.056(9) 0.025(6) 0.000 0.000 0.010(9)
K2_4 0.047(6) 0.049(9) 0.039(7) 0.000 0.000 0.003(9)
K3_5 0.065(6) 0.048(7) 0.032(5) -0.008(5) 0.002(5) -0.002(5)
K4_6 0.044(5) 0.046(6) 0.036(5) -0.004(5) -0.001(5) 0.001(4)
K5_7 0.084(9) 0.039(6) 0.043(5) 0.004(5) 0.010(6) -0.011(6)
K6_8 0.042(5) 0.076(8) 0.037(5) -0.014(5) 0.004(5) 0.006(5)
K7_9 0.049(5) 0.035(5) 0.055(7) -0.024(6) -0.002(7) 0.006(4)

loop_
_atom_type_symbol
_atom_type_description
_atom_type_scat_dispersion_real
_atom_type_scat_dispersion_imag
_atom_type_scat_source
C C 0.0033 0.0016 'International Tables Vol C Tables 4.2.6.8 and 6.1.1.4'
H H 0.0000 0.0000 'International Tables Vol C Tables 4.2.6.8 and 6.1.1.4'
O O 0.0106 0.0060 'International Tables Vol C Tables 4.2.6.8 and 6.1.1.4'
N N 0.0061 0.0033 'International Tables Vol C Tables 4.2.6.8 and 6.1.1.4'
K K 0.2009 0.2494 'International Tables Vol C Tables 4.2.6.8 and 6.1.1.4'
Bi Bi -4.1077 10.2566 'International Tables Vol C Tables 4.2.6.8 and 6.1.1.4'
U U -9.6767 9.6646 'International Tables Vol C Tables 4.2.6.8 and 6.1.1.4'

loop_
_geom_angle_atom_site_label_1
_geom_angle_atom_site_label_2
_geom_angle_atom_site_label_3
_geom_angle
_geom_angle_site_symmetry_1
_geom_angle_site_symmetry_3
Bi2_1 U_1 Bi12_1 139.09(10) . .
Bi2_1 U_1 Bi4_1 92.77(8) . .
Bi12_1 U_1 Bi4_1 72.58(8) . .
Bi2_1 U_1 Bi8_1 138.22(10) . .
Bi12_1 U_1 Bi8_1 74.81(7) . .
Bi4_1 U_1 Bi8_1 73.04(9) . .
Bi2_1 U_1 Bi10_1 75.89(7) . .
Bi12_1 U_1 Bi10_1 90.36(9) . .
Bi4_1 U_1 Bi10_1 138.95(11) . .
Bi8_1 U_1 Bi10_1 139.06(10) . .
Bi2_1 U_1 Bi6_1 75.19(8) . .
Bi12_1 U_1 Bi6_1 139.11(10) . .
Bi4_1 U_1 Bi6_1 139.66(10) . .
Bi8_1 U_1 Bi6_1 90.46(9) . .
Bi10_1 U_1 Bi6_1 76.07(8) . .
Bi2_1 U_1 Bi7_1 129.92(9) . .
Bi12_1 U_1 Bi7_1 86.51(8) . .
Bi4_1 U_1 Bi7_1 127.21(9) . .
Bi8_1 U_1 Bi7_1 54.63(7) . .
Bi10_1 U_1 Bi7_1 87.14(9) . .
Bi6_1 U_1 Bi7_1 54.94(7) . .
Bi2_1 U_1 Bi3_1 54.90(7) . .
Bi12_1 U_1 Bi3_1 127.70(10) . .
Bi4_1 U_1 Bi3_1 55.25(7) . .
Bi8_1 U_1 Bi3_1 86.12(9) . .
Bi10_1 U_1 Bi3_1 130.70(9) . .
Bi6_1 U_1 Bi3_1 87.86(8) . .
Bi7_1 U_1 Bi3_1 120.74(9) . .
Bi2_1 U_1 Bi11_1 86.29(8) . .
Bi12_1 U_1 Bi11_1 55.30(7) . .
Bi4_1 U_1 Bi11_1 85.41(9) . .
Bi8_1 U_1 Bi11_1 129.69(9) . .
Bi10_1 U_1 Bi11_1 55.01(9) . .
Bi6_1 U_1 Bi11_1 130.67(11) . .
Bi7_1 U_1 Bi11_1 121.34(9) . .
Bi3_1 U_1 Bi11_1 117.88(8) . .
Bi2_1 U_1 Bi1_1 54.68(7) . .
Bi12_1 U_1 Bi1_1 87.10(9) . .
Bi4_1 U_1 Bi1_1 54.81(8) . .
Bi8_1 U_1 Bi1_1 127.81(10) . .
Bi10_1 U_1 Bi1_1 88.14(8) . .
Bi6_1 U_1 Bi1_1 129.79(9) . .
Bi7_1 U_1 Bi1_1 172.03(9) . .
Bi3_1 U_1 Bi1_1 67.10(6) . .
Bi11_1 U_1 Bi1_1 50.78(7) . .
Bi2_1 U_1 Bi5_1 86.01(8) . .
Bi12_1 U_1 Bi5_1 129.52(9) . .
Bi4_1 U_1 Bi5_1 87.24(9) . .
Bi8_1 U_1 Bi5_1 54.96(7) . .
Bi10_1 U_1 Bi5_1 129.94(10) . .
Bi6_1 U_1 Bi5_1 54.13(8) . .
Bi7_1 U_1 Bi5_1 69.58(8) . .
Bi3_1 U_1 Bi5_1 51.20(7) . .
Bi11_1 U_1 Bi5_1 169.08(9) . .
Bi1_1 U_1 Bi5_1 118.29(9) . .
Bi2_1 U_1 Bi9_1 129.76(9) . .
Bi12_1 U_1 Bi9_1 54.89(7) . .
Bi4_1 U_1 Bi9_1 127.16(9) . .
Bi8_1 U_1 Bi9_1 87.23(8) . .
Bi10_1 U_1 Bi9_1 54.14(7) . .
Bi6_1 U_1 Bi9_1 87.10(8) . .
Bi7_1 U_1 Bi9_1 50.95(5) . .
Bi3_1 U_1 Bi9_1 171.62(9) . .
Bi11_1 U_1 Bi9_1 70.40(7) . .
Bi1_1 U_1 Bi9_1 121.18(9) . .
Bi5_1 U_1 Bi9_1 120.52(9) . .
Bi11_1 Bi1_1 Bi2_1 96.30(10) . .
Bi11_1 Bi1_1 Bi4_1 95.25(10) . .
Bi2_1 Bi1_1 Bi4_1 94.48(9) . .
Bi11_1 Bi1_1 U_1 64.18(8) . .
Bi2_1 Bi1_1 U_1 55.83(7) . .
Bi4_1 Bi1_1 U_1 55.98(7) . .
Bi3_1 Bi2_1 Bi1_1 78.40(7) . .
Bi3_1 Bi2_1 U_1 68.78(8) . .
Bi1_1 Bi2_1 U_1 69.49(8) . .
Bi5_1 Bi3_1 Bi2_1 96.36(10) . .
Bi5_1 Bi3_1 Bi4_1 97.57(10) . .
Bi2_1 Bi3_1 Bi4_1 94.63(9) . .
Bi5_1 Bi3_1 U_1 65.12(8) . .
Bi2_1 Bi3_1 U_1 56.32(7) . .
Bi4_1 Bi3_1 U_1 56.38(7) . .
Bi1_1 Bi4_1 Bi3_1 77.92(8) . .
Bi1_1 Bi4_1 U_1 69.21(8) . .
Bi3_1 Bi4_1 U_1 68.37(8) . .
Bi3_1 Bi5_1 Bi6_1 98.54(10) . .
Bi3_1 Bi5_1 Bi8_1 95.30(11) . .
Bi6_1 Bi5_1 Bi8_1 93.08(10) . .
Bi3_1 Bi5_1 U_1 63.68(7) . .
Bi6_1 Bi5_1 U_1 56.77(7) . .
Bi8_1 Bi5_1 U_1 56.00(7) . .
Bi5_1 Bi6_1 Bi7_1 81.32(10) . .
Bi5_1 Bi6_1 U_1 69.09(9) . .
Bi7_1 Bi6_1 U_1 67.79(8) . .
Bi9_1 Bi7_1 Bi8_1 98.85(10) . .
Bi9_1 Bi7_1 Bi6_1 98.64(10) . .
Bi8_1 Bi7_1 Bi6_1 93.71(11) . .
Bi9_1 Bi7_1 U_1 65.44(8) . .
Bi8_1 Bi7_1 U_1 56.92(8) . .
Bi6_1 Bi7_1 U_1 57.27(8) . .
Bi7_1 Bi8_1 Bi5_1 81.20(10) . .
Bi7_1 Bi8_1 U_1 68.45(8) . .
Bi5_1 Bi8_1 U_1 69.04(8) . .
Bi7_1 Bi9_1 Bi10_1 97.65(10) . .
Bi7_1 Bi9_1 Bi12_1 95.88(10) . .
Bi10_1 Bi9_1 Bi12_1 92.68(10) . .
Bi7_1 Bi9_1 U_1 63.62(8) . .
Bi10_1 Bi9_1 U_1 56.46(8) . .
Bi12_1 Bi9_1 U_1 55.84(7) . .
Bi9_1 Bi10_1 Bi11_1 82.58(9) . .
Bi9_1 Bi10_1 U_1 69.40(8) . .
Bi11_1 Bi10_1 U_1 68.35(9) . .
Bi1_1 Bi11_1 Bi10_1 99.30(10) . .
Bi1_1 Bi11_1 Bi12_1 97.52(11) . .
Bi10_1 Bi11_1 Bi12_1 92.10(9) . .
Bi1_1 Bi11_1 U_1 65.03(7) . .
Bi10_1 Bi11_1 U_1 56.64(8) . .
Bi12_1 Bi11_1 U_1 56.18(7) . .
Bi9_1 Bi12_1 Bi11_1 81.96(10) . .
Bi9_1 Bi12_1 U_1 69.28(8) . .
Bi11_1 Bi12_1 U_1 68.52(8) . .
Bi12_2 U_2 Bi4_2 74.62(8) . .
Bi12_2 U_2 Bi8_2 75.05(8) . .
Bi4_2 U_2 Bi8_2 75.06(8) . .
Bi12_2 U_2 Bi2_2 137.65(9) . .
Bi4_2 U_2 Bi2_2 90.50(8) . .
Bi8_2 U_2 Bi2_2 139.70(11) . .
Bi12_2 U_2 Bi6_2 138.72(9) . .
Bi4_2 U_2 Bi6_2 139.32(11) . .
Bi8_2 U_2 Bi6_2 90.58(8) . .
Bi2_2 U_2 Bi6_2 76.13(8) . .
Bi12_2 U_2 Bi10_2 91.05(9) . .
Bi4_2 U_2 Bi10_2 139.20(9) . .
Bi8_2 U_2 Bi10_2 138.55(9) . .
Bi2_2 U_2 Bi10_2 74.61(8) . .
Bi6_2 U_2 Bi10_2 74.38(8) . .
Bi12_2 U_2 Bi3_2 129.64(9) . .
Bi4_2 U_2 Bi3_2 55.23(7) . .
Bi8_2 U_2 Bi3_2 87.08(9) . .
Bi2_2 U_2 Bi3_2 54.81(7) . .
Bi6_2 U_2 Bi3_2 86.76(8) . .
Bi10_2 U_2 Bi3_2 129.02(9) . .
Bi12_2 U_2 Bi11_2 54.46(7) . .
Bi4_2 U_2 Bi11_2 87.46(8) . .
Bi8_2 U_2 Bi11_2 129.39(10) . .
Bi2_2 U_2 Bi11_2 86.10(8) . .
Bi6_2 U_2 Bi11_2 128.63(11) . .
Bi10_2 U_2 Bi11_2 54.40(7) . .
Bi3_2 U_2 Bi11_2 120.90(7) . .
Bi12_2 U_2 Bi5_2 129.51(9) . .
Bi4_2 U_2 Bi5_2 87.50(8) . .
Bi8_2 U_2 Bi5_2 54.66(7) . .
Bi2_2 U_2 Bi5_2 87.93(9) . .
Bi6_2 U_2 Bi5_2 54.33(7) . .
Bi10_2 U_2 Bi5_2 128.50(9) . .
Bi3_2 U_2 Bi5_2 51.27(6) . .
Bi11_2 U_2 Bi5_2 172.15(9) . .
Bi12_2 U_2 Bi7_2 86.33(7) . .
Bi4_2 U_2 Bi7_2 129.41(9) . .
Bi8_2 U_2 Bi7_2 54.68(7) . .
Bi2_2 U_2 Bi7_2 130.71(9) . .
Bi6_2 U_2 Bi7_2 54.91(7) . .
Bi10_2 U_2 Bi7_2 86.15(7) . .
Bi3_2 U_2 Bi7_2 120.60(8) . .
Bi11_2 U_2 Bi7_2 118.50(9) . .
Bi5_2 U_2 Bi7_2 69.33(6) . .
Bi12_2 U_2 Bi1_2 86.15(8) . .
Bi4_2 U_2 Bi1_2 54.73(7) . .
Bi8_2 U_2 Bi1_2 129.52(10) . .
Bi2_2 U_2 Bi1_2 54.09(7) . .
Bi6_2 U_2 Bi1_2 129.97(10) . .
Bi10_2 U_2 Bi1_2 86.93(8) . .
Bi3_2 U_2 Bi1_2 69.72(7) . .
Bi11_2 U_2 Bi1_2 51.18(7) . .
Bi5_2 U_2 Bi1_2 120.99(9) . .
Bi7_2 U_2 Bi1_2 169.67(10) . .
Bi12_2 U_2 Bi9_2 54.93(7) . .
Bi4_2 U_2 Bi9_2 129.38(10) . .
Bi8_2 U_2 Bi9_2 87.34(8) . .
Bi2_2 U_2 Bi9_2 128.55(11) . .
Bi6_2 U_2 Bi9_2 86.52(8) . .
Bi10_2 U_2 Bi9_2 54.03(7) . .
Bi3_2 U_2 Bi9_2 171.21(8) . .
Bi11_2 U_2 Bi9_2 67.84(7) . .
Bi5_2 U_2 Bi9_2 119.98(7) . .
Bi7_2 U_2 Bi9_2 50.66(6) . .
Bi1_2 U_2 Bi9_2 119.03(9) . .
Bi11_2 Bi1_2 Bi2_2 96.38(9) . .
Bi11_2 Bi1_2 Bi4_2 97.25(10) . .
Bi2_2 Bi1_2 Bi4_2 92.87(9) . .
Bi11_2 Bi1_2 U_2 64.01(7) . .
Bi2_2 Bi1_2 U_2 56.22(7) . .
Bi4_2 Bi1_2 U_2 55.92(7) . .
Bi3_2 Bi2_2 Bi1_2 81.90(9) . .
Bi3_2 Bi2_2 U_2 68.06(8) . .
Bi1_2 Bi2_2 U_2 69.69(7) . .
Bi5_2 Bi3_2 Bi2_2 99.41(9) . .
Bi5_2 Bi3_2 Bi4_2 98.38(9) . .
Bi2_2 Bi3_2 Bi4_2 93.27(9) . .
Bi5_2 Bi3_2 U_2 65.48(7) . .
Bi2_2 Bi3_2 U_2 57.13(7) . .
Bi4_2 Bi3_2 U_2 56.90(7) . .
Bi3_2 Bi4_2 Bi1_2 81.08(9) . .
Bi3_2 Bi4_2 U_2 67.87(8) . .
Bi1_2 Bi4_2 U_2 69.35(7) . .
Bi3_2 Bi5_2 Bi6_2 96.45(9) . .
Bi3_2 Bi5_2 Bi8_2 96.41(8) . .
Bi6_2 Bi5_2 Bi8_2 93.08(9) . .
Bi3_2 Bi5_2 U_2 63.25(7) . .
Bi6_2 Bi5_2 U_2 56.36(7) . .
Bi8_2 Bi5_2 U_2 56.14(7) . .
Bi5_2 Bi6_2 Bi7_2 81.38(8) . .
Bi5_2 Bi6_2 U_2 69.32(8) . .
Bi7_2 Bi6_2 U_2 69.02(7) . .
Bi9_2 Bi7_2 Bi8_2 98.26(9) . .
Bi9_2 Bi7_2 Bi6_2 97.09(8) . .
Bi8_2 Bi7_2 Bi6_2 92.36(9) . .
Bi9_2 Bi7_2 U_2 64.87(7) . .
Bi8_2 Bi7_2 U_2 56.05(7) . .
Bi6_2 Bi7_2 U_2 56.07(7) . .
Bi5_2 Bi8_2 Bi7_2 81.37(9) . .
Bi5_2 Bi8_2 U_2 69.21(8) . .
Bi7_2 Bi8_2 U_2 69.27(7) . .
Bi7_2 Bi9_2 Bi10_2 97.35(9) . .
Bi7_2 Bi9_2 Bi12_2 96.34(9) . .
Bi10_2 Bi9_2 Bi12_2 93.29(8) . .
Bi7_2 Bi9_2 U_2 64.47(7) . .
Bi10_2 Bi9_2 U_2 56.39(7) . .
Bi12_2 Bi9_2 U_2 55.66(7) . .
Bi9_2 Bi10_2 Bi11_2 80.07(9) . .
Bi9_2 Bi10_2 U_2 69.58(7) . .
Bi11_2 Bi10_2 U_2 68.87(7) . .
Bi1_2 Bi11_2 Bi12_2 96.70(10) . .
Bi1_2 Bi11_2 Bi10_2 97.95(10) . .
Bi12_2 Bi11_2 Bi10_2 94.05(9) . .
Bi1_2 Bi11_2 U_2 64.81(7) . .
Bi12_2 Bi11_2 U_2 56.30(7) . .
Bi10_2 Bi11_2 U_2 56.73(7) . .
Bi11_2 Bi12_2 Bi9_2 79.55(8) . .
Bi11_2 Bi12_2 U_2 69.23(8) . .
Bi9_2 Bi12_2 U_2 69.41(7) . .
C4_3 N1_3 C9_3 108(4) . 2_565
C4_3 N1_3 C1_3 119(5) . .
C9_3 N1_3 C1_3 115(4) 2_565 .
C2_3 C1_3 N1_3 118(5) . .
C2_3 C1_3 H1A_3 107.9 . .
N1_3 C1_3 H1A_3 107.9 . .
C2_3 C1_3 H1B_3 107.9 . .
N1_3 C1_3 H1B_3 107.9 . .
H1A_3 C1_3 H1B_3 107.2 . .
O1_3 C2_3 C1_3 110(5) . .
O1_3 C2_3 H2A_3 109.6 . .
C1_3 C2_3 H2A_3 109.6 . .
O1_3 C2_3 H2B_3 109.6 . .
C1_3 C2_3 H2B_3 109.6 . .
H2A_3 C2_3 H2B_3 108.2 . .
C2_3 O1_3 C3_3 120(3) . .
C3_3 C3_3 O1_3 101(4) 2_565 .
C3_3 C3_3 H3A_3 111.6 2_565 .
O1_3 C3_3 H3A_3 111.6 . .
C3_3 C3_3 H3B_3 111.6 2_565 .
O1_3 C3_3 H3B_3 111.6 . .
H3A_3 C3_3 H3B_3 109.4 . .
C5_3 C4_3 N1_3 118(6) . .
C5_3 C4_3 H4A_3 107.7 . .
N1_3 C4_3 H4A_3 107.8 . .
C5_3 C4_3 H4B_3 107.7 . .
N1_3 C4_3 H4B_3 107.7 . .
H4A_3 C4_3 H4B_3 107.1 . .
O2_3 C5_3 C4_3 102(7) . .
O2_3 C5_3 H5A_3 111.4 . .
C4_3 C5_3 H5A_3 111.4 . .
O2_3 C5_3 H5B_3 111.4 . .
C4_3 C5_3 H5B_3 111.4 . .
H5A_3 C5_3 H5B_3 109.2 . .
C5_3 O2_3 C6_3 114(5) . .
O2_3 C6_3 C7_3 118(5) . .
O2_3 C6_3 H6A_3 107.8 . .
C7_3 C6_3 H6A_3 107.8 . .
O2_3 C6_3 H6B_3 107.8 . .
C7_3 C6_3 H6B_3 107.8 . .
H6A_3 C6_3 H6B_3 107.1 . .
O3_3 C7_3 C6_3 111(3) . .
O3_3 C7_3 H7A_3 109.5 . .
C6_3 C7_3 H7A_3 109.5 . .
O3_3 C7_3 H7B_3 109.5 . .
C6_3 C7_3 H7B_3 109.5 . .
H7A_3 C7_3 H7B_3 108.0 . .
C8_3 O3_3 C7_3 109(3) . .
O3_3 C8_3 C9_3 121(5) . .
O3_3 C8_3 H8A_3 107.0 . .
C9_3 C8_3 H8A_3 107.0 . .
O3_3 C8_3 H8B_3 107.0 . .
C9_3 C8_3 H8B_3 107.0 . .
H8A_3 C8_3 H8B_3 106.7 . .
N1_3 C9_3 C8_3 101(4) 2_565 .
N1_3 C9_3 H9A_3 111.5 2_565 .
C8_3 C9_3 H9A_3 111.5 . .
N1_3 C9_3 H9B_3 111.5 2_565 .
C8_3 C9_3 H9B_3 111.5 . .
H9A_3 C9_3 H9B_3 109.3 . .
C7_6 N1_6 C13_6 115(3) . .
C7_6 N1_6 C1_6 113(3) . .
C13_6 N1_6 C1_6 112(3) . .
C6_6 N2_6 C12_6 122(3) . .
C6_6 N2_6 C18_6 114(3) . .
C12_6 N2_6 C18_6 111(3) . .
N1_6 C1_6 C2_6 124(3) . .
N1_6 C1_6 H1A_6 106.4 . .
C2_6 C1_6 H1A_6 106.4 . .
N1_6 C1_6 H1B_6 106.4 . .
C2_6 C1_6 H1B_6 106.4 . .
H1A_6 C1_6 H1B_6 106.5 . .
O1_6 C2_6 C1_6 121(3) . .
O1_6 C2_6 H2A_6 107.0 . .
C1_6 C2_6 H2A_6 107.0 . .
O1_6 C2_6 H2B_6 107.0 . .
C1_6 C2_6 H2B_6 107.0 . .
H2A_6 C2_6 H2B_6 106.7 . .
C3_6 O1_6 C2_6 134(4) . .
O1_6 C3_6 C4_6 128(6) . .
O1_6 C3_6 H3A_6 105.3 . .
C4_6 C3_6 H3A_6 105.3 . .
O1_6 C3_6 H3B_6 105.3 . .
C4_6 C3_6 H3B_6 105.3 . .
H3A_6 C3_6 H3B_6 106.0 . .
O2_6 C4_6 C3_6 105(4) . .
O2_6 C4_6 H4A_6 110.7 . .
C3_6 C4_6 H4A_6 110.7 . .
O2_6 C4_6 H4B_6 110.7 . .
C3_6 C4_6 H4B_6 110.7 . .
H4A_6 C4_6 H4B_6 108.8 . .
C5_6 O2_6 C4_6 127(3) . .
O2_6 C5_6 C6_6 119(3) . .
O2_6 C5_6 H5A_6 107.6 . .
C6_6 C5_6 H5A_6 107.6 . .
O2_6 C5_6 H5B_6 107.6 . .
C6_6 C5_6 H5B_6 107.6 . .
H5A_6 C5_6 H5B_6 107.0 . .
N2_6 C6_6 C5_6 118(3) . .
N2_6 C6_6 H6A_6 107.9 . .
C5_6 C6_6 H6A_6 107.9 . .
N2_6 C6_6 H6B_6 107.9 . .
C5_6 C6_6 H6B_6 107.9 . .
H6A_6 C6_6 H6B_6 107.2 . .
N1_6 C7_6 C8_6 114(3) . .
N1_6 C7_6 H7A_6 108.7 . .
C8_6 C7_6 H7A_6 108.7 . .
N1_6 C7_6 H7B_6 108.7 . .
C8_6 C7_6 H7B_6 108.7 . .
H7A_6 C7_6 H7B_6 107.6 . .
O3_6 C8_6 C7_6 114(3) . .
O3_6 C8_6 C9_6 32.1(17) . .
C7_6 C8_6 C9_6 145(3) . .
O3_6 C8_6 H8A_6 108.6 . .
C7_6 C8_6 H8A_6 108.6 . .
C9_6 C8_6 H8A_6 85.2 . .
O3_6 C8_6 H8B_6 108.7 . .
C7_6 C8_6 H8B_6 108.7 . .
C9_6 C8_6 H8B_6 96.4 . .
H8A_6 C8_6 H8B_6 107.6 . .
C9_6 O3_6 C8_6 113(3) . .
O3_6 C9_6 C10_6 122(4) . .
O3_6 C9_6 C8_6 34.9(18) . .
C10_6 C9_6 C8_6 157(4) . .
O3_6 C9_6 H9A_6 106.8 . .
C10_6 C9_6 H9A_6 106.8 . .
C8_6 C9_6 H9A_6 87.4 . .
O3_6 C9_6 H9B_6 106.8 . .
C10_6 C9_6 H9B_6 106.9 . .
C8_6 C9_6 H9B_6 85.5 . .
H9A_6 C9_6 H9B_6 106.7 . .
O4_6 C10_6 C9_6 116(4) . .
O4_6 C10_6 C11_6 26(2) . .
C9_6 C10_6 C11_6 140(4) . .
O4_6 C10_6 H10A_6 108.2 . .
C9_6 C10_6 H10A_6 108.2 . .
C11_6 C10_6 H10A_6 102.1 . .
O4_6 C10_6 H10B_6 108.2 . .
C9_6 C10_6 H10B_6 108.2 . .
C11_6 C10_6 H10B_6 86.4 . .
H10A_6 C10_6 H10B_6 107.3 . .
C11_6 O4_6 C10_6 126(5) . .
O4_6 C11_6 C12_6 128(5) . .
O4_6 C11_6 C10_6 28(2) . .
C12_6 C11_6 C10_6 154(5) . .
O4_6 C11_6 H11A_6 105.2 . .
C12_6 C11_6 H11A_6 105.2 . .
C10_6 C11_6 H11A_6 96.1 . .
O4_6 C11_6 H11B_6 105.2 . .
C12_6 C11_6 H11B_6 105.2 . .
C10_6 C11_6 H11B_6 83.2 . .
H11A_6 C11_6 H11B_6 105.9 . .
N2_6 C12_6 C11_6 116(4) . .
N2_6 C12_6 H12A_6 108.3 . .
C11_6 C12_6 H12A_6 108.3 . .
N2_6 C12_6 H12B_6 108.3 . .
C11_6 C12_6 H12B_6 108.3 . .
H12A_6 C12_6 H12B_6 107.4 . .
N1_6 C13_6 C14_6 116(3) . .
N1_6 C13_6 H13A_6 108.2 . .
C14_6 C13_6 H13A_6 108.2 . .
N1_6 C13_6 H13B_6 108.2 . .
C14_6 C13_6 H13B_6 108.2 . .
H13A_6 C13_6 H13B_6 107.4 . .
O5_6 C14_6 C13_6 114(3) . .
O5_6 C14_6 H14A_6 108.7 . .
C13_6 C14_6 H14A_6 108.7 . .
O5_6 C14_6 H14B_6 108.7 . .
C13_6 C14_6 H14B_6 108.7 . .
H14A_6 C14_6 H14B_6 107.6 . .
C14_6 O5_6 C15_6 125(3) . .
C16_6 C15_6 O5_6 115(3) . .
C16_6 C15_6 H15A_6 108.4 . .
O5_6 C15_6 H15A_6 108.4 . .
C16_6 C15_6 H15B_6 108.4 . .
O5_6 C15_6 H15B_6 108.4 . .
H15A_6 C15_6 H15B_6 107.5 . .
C15_6 C16_6 O6_6 112(3) . .
C15_6 C16_6 H16A_6 109.3 . .
O6_6 C16_6 H16A_6 109.3 . .
C15_6 C16_6 H16B_6 109.3 . .
O6_6 C16_6 H16B_6 109.3 . .
H16A_6 C16_6 H16B_6 107.9 . .
C16_6 O6_6 C17_6 119(3) . .
C18_6 C17_6 O6_6 117(3) . .
C18_6 C17_6 H17A_6 108.1 . .
O6_6 C17_6 H17A_6 108.1 . .
C18_6 C17_6 H17B_6 108.1 . .
O6_6 C17_6 H17B_6 108.1 . .
H17A_6 C17_6 H17B_6 107.3 . .
C17_6 C18_6 N2_6 119(3) . .
C17_6 C18_6 H18A_6 107.5 . .
N2_6 C18_6 H18A_6 107.5 . .
C17_6 C18_6 H18B_6 107.5 . .
N2_6 C18_6 H18B_6 107.5 . .
H18A_6 C18_6 H18B_6 107.0 . .
C7_7 N1_7 C13_7 114(4) . .
C7_7 N1_7 C1_7 109(3) . .
C13_7 N1_7 C1_7 111(4) . .
C6_7 N2_7 C12_7 127(5) . .
C6_7 N2_7 C18_7 116(4) . .
C12_7 N2_7 C18_7 111(4) . .
N1_7 C1_7 C2_7 124(4) . .
N1_7 C1_7 C7_7 32.8(18) . .
C2_7 C1_7 C7_7 117(4) . .
N1_7 C1_7 H1A_7 106.3 . .
C2_7 C1_7 H1A_7 106.3 . .
C7_7 C1_7 H1A_7 132.8 . .
N1_7 C1_7 H1B_7 106.3 . .
C2_7 C1_7 H1B_7 106.3 . .
C7_7 C1_7 H1B_7 79.2 . .
H1A_7 C1_7 H1B_7 106.4 . .
O1_7 C2_7 C1_7 128(4) . .
O1_7 C2_7 H2A_7 105.2 . .
C1_7 C2_7 H2A_7 105.2 . .
O1_7 C2_7 H2B_7 105.2 . .
C1_7 C2_7 H2B_7 105.2 . .
H2A_7 C2_7 H2B_7 105.9 . .
C3_7 O1_7 C2_7 138(5) . .
O1_7 C3_7 C4_7 136(6) . .
O1_7 C3_7 H3A_7 103.1 . .
C4_7 C3_7 H3A_7 103.1 . .
O1_7 C3_7 H3B_7 103.1 . .
C4_7 C3_7 H3B_7 103.1 . .
H3A_7 C3_7 H3B_7 105.1 . .
C3_7 C4_7 O2_7 113(4) . .
C3_7 C4_7 H4A_7 109.1 . .
O2_7 C4_7 H4A_7 109.1 . .
C3_7 C4_7 H4B_7 109.1 . .
O2_7 C4_7 H4B_7 109.1 . .
H4A_7 C4_7 H4B_7 107.8 . .
C5_7 O2_7 C4_7 124(4) . .
O2_7 C5_7 C6_7 139(5) . .
O2_7 C5_7 H5A_7 102.4 . .
C6_7 C5_7 H5A_7 102.4 . .
O2_7 C5_7 H5B_7 102.4 . .
C6_7 C5_7 H5B_7 102.4 . .
H5A_7 C5_7 H5B_7 104.9 . .
N2_7 C6_7 C5_7 116(4) . .
N2_7 C6_7 H6A_7 108.3 . .
C5_7 C6_7 H6A_7 108.3 . .
N2_7 C6_7 H6B_7 108.3 . .
C5_7 C6_7 H6B_7 108.3 . .
H6A_7 C6_7 H6B_7 107.4 . .
N1_7 C7_7 C8_7 113(3) . .
N1_7 C7_7 C1_7 38(2) . .
C8_7 C7_7 C1_7 152(3) . .
N1_7 C7_7 H7A_7 108.9 . .
C8_7 C7_7 H7A_7 109.0 . .
C1_7 C7_7 H7A_7 87.5 . .
N1_7 C7_7 H7B_7 109.0 . .
C8_7 C7_7 H7B_7 108.9 . .
C1_7 C7_7 H7B_7 86.6 . .
H7A_7 C7_7 H7B_7 107.8 . .
O3_7 C8_7 C7_7 106(3) . .
O3_7 C8_7 C9_7 31.3(17) . .
C7_7 C8_7 C9_7 137(3) . .
O3_7 C8_7 H8A_7 110.5 . .
C7_7 C8_7 H8A_7 110.5 . .
C9_7 C8_7 H8A_7 94.7 . .
O3_7 C8_7 H8B_7 110.5 . .
C7_7 C8_7 H8B_7 110.5 . .
C9_7 C8_7 H8B_7 91.8 . .
H8A_7 C8_7 H8B_7 108.7 . .
C9_7 O3_7 C8_7 115(3) . .
O3_7 C9_7 C10_7 114(4) . .
O3_7 C9_7 C8_7 34.0(19) . .
C10_7 C9_7 C8_7 146(4) . .
O3_7 C9_7 H9A_7 108.7 . .
C10_7 C9_7 H9A_7 108.7 . .
C8_7 C9_7 H9A_7 83.2 . .
O3_7 C9_7 H9B_7 108.7 . .
C10_7 C9_7 H9B_7 108.7 . .
C8_7 C9_7 H9B_7 96.5 . .
H9A_7 C9_7 H9B_7 107.6 . .
O4_7 C10_7 C9_7 106(4) . .
O4_7 C10_7 C11_7 29(2) . .
C9_7 C10_7 C11_7 135(4) . .
O4_7 C10_7 H10A_7 110.5 . .
C9_7 C10_7 H10A_7 110.5 . .
C11_7 C10_7 H10A_7 97.3 . .
O4_7 C10_7 H10B_7 110.5 . .
C9_7 C10_7 H10B_7 110.5 . .
C11_7 C10_7 H10B_7 92.1 . .
H10A_7 C10_7 H10B_7 108.7 . .
C11_7 O4_7 C10_7 121(4) . .
O4_7 C11_7 C12_7 118(5) . .
O4_7 C11_7 C10_7 30(2) . .
C12_7 C11_7 C10_7 148(5) . .
O4_7 C11_7 H11A_7 107.8 . .
C12_7 C11_7 H11A_7 107.8 . .
C10_7 C11_7 H11A_7 93.3 . .
O4_7 C11_7 H11B_7 107.8 . .
C12_7 C11_7 H11B_7 107.8 . .
C10_7 C11_7 H11B_7 87.7 . .
H11A_7 C11_7 H11B_7 107.1 . .
N2_7 C12_7 C11_7 115(4) . .
N2_7 C12_7 H12A_7 108.4 . .
C11_7 C12_7 H12A_7 108.4 . .
N2_7 C12_7 H12B_7 108.4 . .
C11_7 C12_7 H12B_7 108.4 . .
H12A_7 C12_7 H12B_7 107.5 . .
N1_7 C13_7 C14_7 114(4) . .
N1_7 C13_7 H13A_7 108.7 . .
C14_7 C13_7 H13A_7 108.7 . .
N1_7 C13_7 H13B_7 108.7 . .
C14_7 C13_7 H13B_7 108.7 . .
H13A_7 C13_7 H13B_7 107.6 . .
O5_7 C14_7 C13_7 117(4) . .
O5_7 C14_7 H14A_7 108.1 . .
C13_7 C14_7 H14A_7 108.1 . .
O5_7 C14_7 H14B_7 108.1 . .
C13_7 C14_7 H14B_7 108.1 . .
H14A_7 C14_7 H14B_7 107.3 . .
C14_7 O5_7 C15_7 121(3) . .
C16_7 C15_7 O5_7 112(3) . .
C16_7 C15_7 H15A_7 109.2 . .
O5_7 C15_7 H15A_7 109.2 . .
C16_7 C15_7 H15B_7 109.2 . .
O5_7 C15_7 H15B_7 109.2 . .
H15A_7 C15_7 H15B_7 107.9 . .
C15_7 C16_7 O6_7 114(3) . .
C15_7 C16_7 H16A_7 108.7 . .
O6_7 C16_7 H16A_7 108.7 . .
C15_7 C16_7 H16B_7 108.7 . .
O6_7 C16_7 H16B_7 108.7 . .
H16A_7 C16_7 H16B_7 107.6 . .
C16_7 O6_7 C17_7 116(3) . .
C18_7 C17_7 O6_7 110(4) . .
C18_7 C17_7 H17A_7 109.7 . .
O6_7 C17_7 H17A_7 109.7 . .
C18_7 C17_7 H17B_7 109.7 . .
O6_7 C17_7 H17B_7 109.7 . .
H17A_7 C17_7 H17B_7 108.2 . .
C17_7 C18_7 N2_7 115(4) . .
C17_7 C18_7 H18A_7 108.6 . .
N2_7 C18_7 H18A_7 108.6 . .
C17_7 C18_7 H18B_7 108.6 . .
N2_7 C18_7 H18B_7 108.6 . .
H18A_7 C18_7 H18B_7 107.5 . .
C7_9 N1_9 C13_9 107(3) . .
C7_9 N1_9 C1_9 113(3) . .
C13_9 N1_9 C1_9 112(3) . .
C6_9 N2_9 C12_9 127(3) . .
C6_9 N2_9 C18_9 109(3) . .
C12_9 N2_9 C18_9 108(3) . .
N1_9 C1_9 C2_9 118(2) . .
N1_9 C1_9 H1A_9 107.8 . .
C2_9 C1_9 H1A_9 107.8 . .
N1_9 C1_9 H1B_9 107.8 . .
C2_9 C1_9 H1B_9 107.8 . .
H1A_9 C1_9 H1B_9 107.1 . .
O1_9 C2_9 C1_9 119(3) . .
O1_9 C2_9 H2A_9 107.5 . .
C1_9 C2_9 H2A_9 107.5 . .
O1_9 C2_9 H2B_9 107.5 . .
C1_9 C2_9 H2B_9 107.5 . .
H2A_9 C2_9 H2B_9 107.0 . .
C3_9 O1_9 C2_9 126(3) . .
O1_9 C3_9 C4_9 128(5) . .
O1_9 C3_9 H3A_9 105.3 . .
C4_9 C3_9 H3A_9 105.3 . .
O1_9 C3_9 H3B_9 105.3 . .
C4_9 C3_9 H3B_9 105.3 . .
H3A_9 C3_9 H3B_9 106.0 . .
O2_9 C4_9 C3_9 111(4) . .
O2_9 C4_9 H4A_9 109.4 . .
C3_9 C4_9 H4A_9 109.3 . .
O2_9 C4_9 H4B_9 109.4 . .
C3_9 C4_9 H4B_9 109.4 . .
H4A_9 C4_9 H4B_9 108.0 . .
C5_9 O2_9 C4_9 138(4) . .
O2_9 C5_9 C6_9 128(4) . .
O2_9 C5_9 H5A_9 105.3 . .
C6_9 C5_9 H5A_9 105.3 . .
O2_9 C5_9 H5B_9 105.3 . .
C6_9 C5_9 H5B_9 105.3 . .
H5A_9 C5_9 H5B_9 106.0 . .
C5_9 C6_9 N2_9 115(3) . .
C5_9 C6_9 H6A_9 108.6 . .
N2_9 C6_9 H6A_9 108.6 . .
C5_9 C6_9 H6B_9 108.6 . .
N2_9 C6_9 H6B_9 108.6 . .
H6A_9 C6_9 H6B_9 107.6 . .
N1_9 C7_9 C8_9 124(3) . .
N1_9 C7_9 C13_9 38.3(17) . .
C8_9 C7_9 C13_9 120(3) . .
N1_9 C7_9 H7A_9 106.3 . .
C8_9 C7_9 H7A_9 106.3 . .
C13_9 C7_9 H7A_9 132.4 . .
N1_9 C7_9 H7B_9 106.3 . .
C8_9 C7_9 H7B_9 106.3 . .
C13_9 C7_9 H7B_9 71.9 . .
H7A_9 C7_9 H7B_9 106.4 . .
O3_9 C8_9 C7_9 115(3) . .
O3_9 C8_9 H8A_9 108.5 . .
C7_9 C8_9 H8A_9 108.5 . .
O3_9 C8_9 H8B_9 108.5 . .
C7_9 C8_9 H8B_9 108.5 . .
H8A_9 C8_9 H8B_9 107.5 . .
C9_9 O3_9 C8_9 119(3) . .
O3_9 C9_9 C10_9 121(3) . .
O3_9 C9_9 H9A_9 107.0 . .
C10_9 C9_9 H9A_9 107.0 . .
O3_9 C9_9 H9B_9 107.0 . .
C10_9 C9_9 H9B_9 107.0 . .
H9A_9 C9_9 H9B_9 106.7 . .
O4_9 C10_9 C9_9 110(3) . .
O4_9 C10_9 C11_9 28(2) . .
C9_9 C10_9 C11_9 137(3) . .
O4_9 C10_9 H10A_9 109.7 . .
C9_9 C10_9 H10A_9 109.7 . .
C11_9 C10_9 H10A_9 90.5 . .
O4_9 C10_9 H10B_9 109.7 . .
C9_9 C10_9 H10B_9 109.7 . .
C11_9 C10_9 H10B_9 98.8 . .
H10A_9 C10_9 H10B_9 108.2 . .
C11_9 O4_9 C10_9 123(4) . .
O4_9 C11_9 C12_9 126(5) . .
O4_9 C11_9 C10_9 30(2) . .
C12_9 C11_9 C10_9 153(4) . .
O4_9 C11_9 H11A_9 105.8 . .
C12_9 C11_9 H11A_9 105.8 . .
C10_9 C11_9 H11A_9 82.2 . .
O4_9 C11_9 H11B_9 105.9 . .
C12_9 C11_9 H11B_9 105.8 . .
C10_9 C11_9 H11B_9 95.8 . .
H11A_9 C11_9 H11B_9 106.2 . .
N2_9 C12_9 C11_9 118(4) . .
N2_9 C12_9 H12A_9 107.8 . .
C11_9 C12_9 H12A_9 107.8 . .
N2_9 C12_9 H12B_9 107.8 . .
C11_9 C12_9 H12B_9 107.8 . .
H12A_9 C12_9 H12B_9 107.2 . .
N1_9 C13_9 C14_9 117(3) . .
N1_9 C13_9 C7_9 35.1(15) . .
C14_9 C13_9 C7_9 150(3) . .
N1_9 C13_9 H13A_9 107.9 . .
C14_9 C13_9 H13A_9 107.9 . .
C7_9 C13_9 H13A_9 81.1 . .
N1_9 C13_9 H13B_9 107.9 . .
C14_9 C13_9 H13B_9 107.9 . .
C7_9 C13_9 H13B_9 95.6 . .
H13A_9 C13_9 H13B_9 107.2 . .
O5_9 C14_9 C13_9 115(3) . .
O5_9 C14_9 H14A_9 108.5 . .
C13_9 C14_9 H14A_9 108.5 . .
O5_9 C14_9 H14B_9 108.5 . .
C13_9 C14_9 H14B_9 108.5 . .
H14A_9 C14_9 H14B_9 107.5 . .
C14_9 O5_9 C15_9 122(3) . .
C16_9 C15_9 O5_9 115(3) . .
C16_9 C15_9 H15A_9 108.5 . .
O5_9 C15_9 H15A_9 108.5 . .
C16_9 C15_9 H15B_9 108.5 . .
O5_9 C15_9 H15B_9 108.5 . .
H15A_9 C15_9 H15B_9 107.5 . .
C15_9 C16_9 O6_9 116(3) . .
C15_9 C16_9 H16A_9 108.3 . .
O6_9 C16_9 H16A_9 108.3 . .
C15_9 C16_9 H16B_9 108.3 . .
O6_9 C16_9 H16B_9 108.3 . .
H16A_9 C16_9 H16B_9 107.4 . .
C16_9 O6_9 C17_9 120(3) . .
C18_9 C17_9 O6_9 116(3) . .
C18_9 C17_9 H17A_9 108.2 . .
O6_9 C17_9 H17A_9 108.2 . .
C18_9 C17_9 H17B_9 108.2 . .
O6_9 C17_9 H17B_9 108.2 . .
H17A_9 C17_9 H17B_9 107.4 . .
C17_9 C18_9 N2_9 121(4) . .
C17_9 C18_9 H18A_9 107.2 . .
N2_9 C18_9 H18A_9 107.2 . .
C17_9 C18_9 H18B_9 107.2 . .
N2_9 C18_9 H18B_9 107.2 . .
H18A_9 C18_9 H18B_9 106.8 . .
C1_10 N1_10 H1A_10 109.5 . .
C1_10 N1_10 H1B_10 109.5 . .
H1A_10 N1_10 H1B_10 109.5 . .
C1_10 N1_10 H1C_10 109.5 . .
H1A_10 N1_10 H1C_10 109.5 . .
H1B_10 N1_10 H1C_10 109.5 . .
N1_10 C1_10 C2_10 107(6) . .
N1_10 C1_10 H1D_10 110.3 . .
C2_10 C1_10 H1D_10 110.3 . .
N1_10 C1_10 H1E_10 110.3 . .
C2_10 C1_10 H1E_10 110.3 . .
H1D_10 C1_10 H1E_10 108.5 . .
C1_10 C2_10 N2_10 94(8) . .
C1_10 C2_10 H2A_10 112.8 . .
N2_10 C2_10 H2A_10 112.8 . .
C1_10 C2_10 H2B_10 112.9 . .
N2_10 C2_10 H2B_10 112.8 . .
H2A_10 C2_10 H2B_10 110.3 . .
C2_10 N2_10 H2C_10 109.5 . .
C2_10 N2_10 H2D_10 109.5 . .
H2C_10 N2_10 H2D_10 109.5 . .
C2_10 N2_10 H2E_10 109.5 . .
H2C_10 N2_10 H2E_10 109.5 . .
H2D_10 N2_10 H2E_10 109.5 . .
C1_11 C7_11 H7A_11 109.5 . .
C1_11 C7_11 H7B_11 109.5 . .
H7A_11 C7_11 H7B_11 109.5 . .
C1_11 C7_11 H7C_11 109.5 . .
H7A_11 C7_11 H7C_11 109.5 . .
H7B_11 C7_11 H7C_11 109.5 . .
C2_11 C1_11 C6_11 120.0 . .
C2_11 C1_11 C7_11 118.9(15) . .
C6_11 C1_11 C7_11 119.3(15) . .
C1_11 C2_11 C3_11 120.0 . .
C1_11 C2_11 H2_11 120.0 . .
C3_11 C2_11 H2_11 120.0 . .
C2_11 C3_11 C4_11 120.0 . .
C2_11 C3_11 H3_11 120.0 . .
C4_11 C3_11 H3_11 120.0 . .
C5_11 C4_11 C3_11 120.0 . .
C5_11 C4_11 H4_11 120.0 . .
C3_11 C4_11 H4_11 120.0 . .
C4_11 C5_11 C6_11 120.0 . .
C4_11 C5_11 H5_11 120.0 . .
C6_11 C5_11 H5_11 120.0 . .
C5_11 C6_11 C1_11 120.0 . .
C5_11 C6_11 H6_11 120.0 . .
C1_11 C6_11 H6_11 120.0 . .
C2_12 C1_12 C6_12 120.0 . .
C2_12 C1_12 H1_12 120.0 . .
C6_12 C1_12 H1_12 120.0 . .
C3_12 C2_12 C1_12 120.0 . .
C3_12 C2_12 H2_12 120.0 . .
C1_12 C2_12 H2_12 120.0 . .
C2_12 C3_12 C4_12 120.0 . .
C2_12 C3_12 H3_12 120.0 . .
C4_12 C3_12 H3_12 120.0 . .
C5_12 C4_12 C3_12 120.0 . .
C5_12 C4_12 H4_12 120.0 . .
C3_12 C4_12 H4_12 120.0 . .
C4_12 C5_12 C6_12 120.0 . .
C4_12 C5_12 H5_12 120.0 . .
C6_12 C5_12 H5_12 120.0 . .
C5_12 C6_12 C1_12 120.0 . .
C5_12 C6_12 H6_12 120.0 . .
C1_12 C6_12 H6_12 120.0 . .
C1B_13 C1A_13 C1A_13 89(6) 2_565 2_565
C1B_13 C1A_13 N1_13 68(3) 2_565 .
C1A_13 C1A_13 N1_13 157(7) 2_565 .
C1B_13 C1A_13 C1B_13 48(8) 2_565 .
C1A_13 C1A_13 C1B_13 43(4) 2_565 .
N1_13 C1A_13 C1B_13 115(7) . .
C1A_13 C1B_13 C1B_13 89(7) 2_565 2_565
C1A_13 C1B_13 N1_13 69(3) 2_565 2_565
C1B_13 C1B_13 N1_13 156(10) 2_565 2_565
C1A_13 C1B_13 C1A_13 47(7) 2_565 .
C1B_13 C1B_13 C1A_13 43(4) 2_565 .
N1_13 C1B_13 C1A_13 117(7) 2_565 .

loop_
_geom_bond_atom_site_label_1
_geom_bond_atom_site_label_2
_geom_bond_distance
_geom_bond_site_symmetry_2
U_1 Bi2_1 3.119(3) .
U_1 Bi12_1 3.130(3) .
U_1 Bi4_1 3.131(3) .
U_1 Bi8_1 3.140(3) .
U_1 Bi10_1 3.151(4) .
U_1 Bi6_1 3.167(4) .
U_1 Bi7_1 3.486(3) .
U_1 Bi3_1 3.495(3) .
U_1 Bi11_1 3.506(3) .
U_1 Bi1_1 3.531(3) .
U_1 Bi5_1 3.537(3) .
U_1 Bi9_1 3.539(3) .
Bi1_1 Bi11_1 3.018(4) .
Bi1_1 Bi2_1 3.077(3) .
Bi1_1 Bi4_1 3.087(4) .
Bi2_1 Bi3_1 3.067(3) .
Bi3_1 Bi5_1 3.039(4) .
Bi3_1 Bi4_1 3.089(4) .
Bi5_1 Bi6_1 3.068(4) .
Bi5_1 Bi8_1 3.101(4) .
Bi6_1 Bi7_1 3.082(4) .
Bi7_1 Bi9_1 3.021(2) .
Bi7_1 Bi8_1 3.056(4) .
Bi9_1 Bi10_1 3.064(4) .
Bi9_1 Bi12_1 3.095(3) .
Bi10_1 Bi11_1 3.091(4) .
Bi11_1 Bi12_1 3.098(4) .
U_2 Bi12_2 3.127(3) .
U_2 Bi4_2 3.131(3) .
U_2 Bi8_2 3.134(3) .
U_2 Bi2_2 3.135(3) .
U_2 Bi6_2 3.139(3) .
U_2 Bi10_2 3.150(3) .
U_2 Bi3_2 3.463(3) .
U_2 Bi11_2 3.514(3) .
U_2 Bi5_2 3.528(3) .
U_2 Bi7_2 3.533(2) .
U_2 Bi1_2 3.538(2) .
U_2 Bi9_2 3.545(3) .
Bi1_2 Bi11_2 3.046(4) .
Bi1_2 Bi2_2 3.055(4) .
Bi1_2 Bi4_2 3.087(3) .
Bi2_2 Bi3_2 3.051(4) .
Bi3_2 Bi5_2 3.025(3) .
Bi3_2 Bi4_2 3.071(4) .
Bi5_2 Bi6_2 3.064(3) .
Bi5_2 Bi8_2 3.078(4) .
Bi6_2 Bi7_2 3.096(3) .
Bi7_2 Bi9_2 3.028(3) .
Bi7_2 Bi8_2 3.083(3) .
Bi9_2 Bi10_2 3.061(3) .
Bi9_2 Bi12_2 3.099(3) .
Bi10_2 Bi11_2 3.064(3) .
Bi11_2 Bi12_2 3.058(3) .
N1_3 C4_3 1.452(14) .
N1_3 C9_3 1.49(6) 2_565
N1_3 C1_3 1.63(7) .
C1_3 C2_3 1.36(7) .
C1_3 H1A_3 0.9900 .
C1_3 H1B_3 0.9900 .
C2_3 O1_3 1.34(6) .
C2_3 H2A_3 0.9900 .
C2_3 H2B_3 0.9900 .
O1_3 C3_3 1.47(6) .
C3_3 C3_3 1.444(14) 2_565
C3_3 H3A_3 0.9900 .
C3_3 H3B_3 0.9900 .
C4_3 C5_3 1.31(8) .
C4_3 H4A_3 0.9900 .
C4_3 H4B_3 0.9900 .
C5_3 O2_3 1.27(8) .
C5_3 H5A_3 0.9900 .
C5_3 H5B_3 0.9900 .
O2_3 C6_3 1.448(14) .
C6_3 C7_3 1.57(8) .
C6_3 H6A_3 0.9900 .
C6_3 H6B_3 0.9900 .
C7_3 O3_3 1.46(5) .
C7_3 H7A_3 0.9900 .
C7_3 H7B_3 0.9900 .
O3_3 C8_3 1.34(7) .
C8_3 C9_3 1.519(14) .
C8_3 H8A_3 0.9900 .
C8_3 H8B_3 0.9900 .
C9_3 N1_3 1.49(6) 2_565
C9_3 H9A_3 0.9900 .
C9_3 H9B_3 0.9900 .
N1_6 C7_6 1.18(4) .
N1_6 C13_6 1.28(3) .
N1_6 C1_6 1.33(3) .
N2_6 C6_6 1.35(3) .
N2_6 C12_6 1.39(5) .
N2_6 C18_6 1.49(4) .
C1_6 C2_6 1.41(4) .
C1_6 H1A_6 0.9900 .
C1_6 H1B_6 0.9900 .
C2_6 O1_6 1.29(3) .
C2_6 H2A_6 0.9900 .
C2_6 H2B_6 0.9900 .
O1_6 C3_6 1.22(5) .
C3_6 C4_6 1.30(5) .
C3_6 H3A_6 0.9900 .
C3_6 H3B_6 0.9900 .
C4_6 O2_6 1.27(4) .
C4_6 H4A_6 0.9900 .
C4_6 H4B_6 0.9900 .
O2_6 C5_6 1.21(3) .
C5_6 C6_6 1.36(4) .
C5_6 H5A_6 0.9900 .
C5_6 H5B_6 0.9900 .
C6_6 H6A_6 0.9900 .
C6_6 H6B_6 0.9900 .
C7_6 C8_6 1.53(4) .
C7_6 H7A_6 0.9900 .
C7_6 H7B_6 0.9900 .
C8_6 O3_6 1.29(4) .
C8_6 C9_6 2.07(5) .
C8_6 H8A_6 0.9900 .
C8_6 H8B_6 0.9900 .
O3_6 C9_6 1.19(4) .
C9_6 C10_6 1.49(5) .
C9_6 H9A_6 0.9900 .
C9_6 H9B_6 0.9900 .
C10_6 O4_6 1.12(4) .
C10_6 C11_6 1.96(5) .
C10_6 H10A_6 0.9900 .
C10_6 H10B_6 0.9900 .
O4_6 C11_6 1.07(4) .
C11_6 C12_6 1.50(6) .
C11_6 H11A_6 0.9900 .
C11_6 H11B_6 0.9900 .
C12_6 H12A_6 0.9900 .
C12_6 H12B_6 0.9900 .
C13_6 C14_6 1.61(4) .
C13_6 H13A_6 0.9900 .
C13_6 H13B_6 0.9900 .
C14_6 O5_6 1.28(3) .
C14_6 H14A_6 0.9900 .
C14_6 H14B_6 0.9900 .
O5_6 C15_6 1.40(3) .
C15_6 C16_6 1.22(3) .
C15_6 H15A_6 0.9900 .
C15_6 H15B_6 0.9900 .
C16_6 O6_6 1.27(3) .
C16_6 H16A_6 0.9900 .
C16_6 H16B_6 0.9900 .
O6_6 C17_6 1.48(3) .
C17_6 C18_6 1.41(4) .
C17_6 H17A_6 0.9900 .
C17_6 H17B_6 0.9900 .
C18_6 H18A_6 0.9900 .
C18_6 H18B_6 0.9900 .
N1_7 C7_7 1.16(4) .
N1_7 C13_7 1.28(4) .
N1_7 C1_7 1.33(3) .
N2_7 C6_7 1.33(4) .
N2_7 C12_7 1.37(5) .
N2_7 C18_7 1.48(5) .
C1_7 C2_7 1.41(4) .
C1_7 C7_7 2.03(5) .
C1_7 H1A_7 0.9900 .
C1_7 H1B_7 0.9900 .
C2_7 O1_7 1.27(3) .
C2_7 H2A_7 0.9900 .
C2_7 H2B_7 0.9900 .
O1_7 C3_7 1.22(5) .
C3_7 C4_7 1.26(5) .
C3_7 H3A_7 0.9900 .
C3_7 H3B_7 0.9900 .
C4_7 O2_7 1.27(4) .
C4_7 H4A_7 0.9900 .
C4_7 H4B_7 0.9900 .
O2_7 C5_7 1.17(3) .
C5_7 C6_7 1.34(4) .
C5_7 H5A_7 0.9900 .
C5_7 H5B_7 0.9900 .
C6_7 H6A_7 0.9900 .
C6_7 H6B_7 0.9900 .
C7_7 C8_7 1.53(4) .
C7_7 H7A_7 0.9900 .
C7_7 H7B_7 0.9900 .
C8_7 O3_7 1.28(4) .
C8_7 C9_7 2.08(5) .
C8_7 H8A_7 0.9900 .
C8_7 H8B_7 0.9900 .
O3_7 C9_7 1.19(4) .
C9_7 C10_7 1.51(5) .
C9_7 H9A_7 0.9900 .
C9_7 H9B_7 0.9900 .
C10_7 O4_7 1.15(4) .
C10_7 C11_7 1.95(5) .
C10_7 H10A_7 0.9900 .
C10_7 H10B_7 0.9900 .
O4_7 C11_7 1.10(4) .
C11_7 C12_7 1.51(6) .
C11_7 H11A_7 0.9900 .
C11_7 H11B_7 0.9900 .
C12_7 H12A_7 0.9900 .
C12_7 H12B_7 0.9900 .
C13_7 C14_7 1.59(4) .
C13_7 H13A_7 0.9900 .
C13_7 H13B_7 0.9900 .
C14_7 O5_7 1.26(3) .
C14_7 H14A_7 0.9900 .
C14_7 H14B_7 0.9900 .
O5_7 C15_7 1.40(3) .
C15_7 C16_7 1.23(3) .
C15_7 H15A_7 0.9900 .
C15_7 H15B_7 0.9900 .
C16_7 O6_7 1.24(3) .
C16_7 H16A_7 0.9900 .
C16_7 H16B_7 0.9900 .
O6_7 C17_7 1.49(3) .
C17_7 C18_7 1.41(4) .
C17_7 H17A_7 0.9900 .
C17_7 H17B_7 0.9900 .
C18_7 H18A_7 0.9900 .
C18_7 H18B_7 0.9900 .
N1_9 C7_9 1.21(3) .
N1_9 C13_9 1.30(3) .
N1_9 C1_9 1.37(3) .
N2_9 C6_9 1.37(3) .
N2_9 C12_9 1.39(5) .
N2_9 C18_9 1.50(5) .
C1_9 C2_9 1.46(3) .
C1_9 H1A_9 0.9900 .
C1_9 H1B_9 0.9900 .
C2_9 O1_9 1.29(3) .
C2_9 H2A_9 0.9900 .
C2_9 H2B_9 0.9900 .
O1_9 C3_9 1.26(5) .
C3_9 C4_9 1.28(5) .
C3_9 H3A_9 0.9900 .
C3_9 H3B_9 0.9900 .
C4_9 O2_9 1.25(4) .
C4_9 H4A_9 0.9900 .
C4_9 H4B_9 0.9900 .
O2_9 C5_9 1.18(4) .
C5_9 C6_9 1.37(4) .
C5_9 H5A_9 0.9900 .
C5_9 H5B_9 0.9900 .
C6_9 H6A_9 0.9900 .
C6_9 H6B_9 0.9900 .
C7_9 C8_9 1.53(4) .
C7_9 C13_9 2.01(5) .
C7_9 H7A_9 0.9900 .
C7_9 H7B_9 0.9900 .
C8_9 O3_9 1.26(3) .
C8_9 H8A_9 0.9900 .
C8_9 H8B_9 0.9900 .
O3_9 C9_9 1.18(4) .
C9_9 C10_9 1.51(5) .
C9_9 H9A_9 0.9900 .
C9_9 H9B_9 0.9900 .
C10_9 O4_9 1.16(3) .
C10_9 C11_9 1.97(5) .
C10_9 H10A_9 0.9900 .
C10_9 H10B_9 0.9900 .
O4_9 C11_9 1.08(4) .
C11_9 C12_9 1.50(5) .
C11_9 H11A_9 0.9900 .
C11_9 H11B_9 0.9900 .
C12_9 H12A_9 0.9900 .
C12_9 H12B_9 0.9900 .
C13_9 C14_9 1.61(4) .
C13_9 H13A_9 0.9900 .
C13_9 H13B_9 0.9900 .
C14_9 O5_9 1.27(3) .
C14_9 H14A_9 0.9900 .
C14_9 H14B_9 0.9900 .
O5_9 C15_9 1.40(3) .
C15_9 C16_9 1.25(3) .
C15_9 H15A_9 0.9900 .
C15_9 H15B_9 0.9900 .
C16_9 O6_9 1.26(3) .
C16_9 H16A_9 0.9900 .
C16_9 H16B_9 0.9900 .
O6_9 C17_9 1.47(3) .
C17_9 C18_9 1.39(4) .
C17_9 H17A_9 0.9900 .
C17_9 H17B_9 0.9900 .
C18_9 H18A_9 0.9900 .
C18_9 H18B_9 0.9900 .
N1_10 C1_10 1.30(6) .
N1_10 H1A_10 0.9100 .
N1_10 H1B_10 0.9100 .
N1_10 H1C_10 0.9100 .
C1_10 C2_10 1.31(9) .
C1_10 H1D_10 0.9900 .
C1_10 H1E_10 0.9900 .
C2_10 N2_10 1.42(13) .
C2_10 H2A_10 0.9900 .
C2_10 H2B_10 0.9900 .
N2_10 H2C_10 0.9100 .
N2_10 H2D_10 0.9100 .
N2_10 H2E_10 0.9100 .
C7_11 C1_11 1.47(2) .
C7_11 H7A_11 0.9800 .
C7_11 H7B_11 0.9800 .
C7_11 H7C_11 0.9800 .
C1_11 C2_11 1.3900 .
C1_11 C6_11 1.3900 .
C2_11 C3_11 1.3900 .
C2_11 H2_11 0.9500 .
C3_11 C4_11 1.3900 .
C3_11 H3_11 0.9500 .
C4_11 C5_11 1.3900 .
C4_11 H4_11 0.9500 .
C5_11 C6_11 1.3900 .
C5_11 H5_11 0.9500 .
C6_11 H6_11 0.9500 .
C1_12 C2_12 1.3900 .
C1_12 C6_12 1.3900 .
C1_12 H1_12 0.9500 .
C2_12 C3_12 1.3900 .
C2_12 H2_12 0.9500 .
C3_12 C4_12 1.3900 .
C3_12 H3_12 0.9500 .
C4_12 C5_12 1.3900 .
C4_12 H4_12 0.9500 .
C5_12 C6_12 1.3900 .
C5_12 H5_12 0.9500 .
C6_12 H6_12 0.9500 .
N1_13 C1A_13 1.44(4) .
C1A_13 C1B_13 1.04(8) 2_565
C1A_13 C1A_13 1.12(12) 2_565
C1A_13 C1B_13 1.52(4) .
C1B_13 C1A_13 1.04(8) 2_565
C1B_13 C1B_13 1.13(14) 2_565
C1B_13 N1_13 1.42(4) 2_565
